data_7716448
loop_
_publ_author_name
'Chowdhury, Tajrian'
'Wilson, Claire'
'Farnaby, Joy H.'

_publ_section_title
;
 Activation and functionalisation of carbon dioxide by
 bis-tris(pyrazolyl)borate-supported divalent samarium and trivalent
 lanthanide silylamide complexes.
;
_journal_issue 28
_journal_name_full 'Dalton transactions (Cambridge, England : 2003)'
_journal_page_first 11884
_journal_page_last 11894
_journal_paper_doi 10.1039/d4dt01382d
_journal_volume 53
_journal_year 2024
_chemical_formula_moiety 'C54 H69 B6 N36 O9 Sm5'
_chemical_formula_sum 'C54 H69 B6 N36 O9 Sm5'
_chemical_formula_weight 2183.06
_space_group_crystal_system monoclinic
_space_group_IT_number 14
_space_group_name_Hall '-P 2ybc'
_space_group_name_H-M_alt 'P 1 21/c 1'
_atom_sites_solution_hydrogens geom
_audit_creation_date 2024-03-19
_audit_creation_method
;
Olex2 1.5
(compiled 2024.02.16 svn.r378c4104 for OlexSys, GUI svn.r6928)
;
_audit_update_record
;
2024-04-12 deposited with the CCDC.	2024-06-19 downloaded from the CCDC.
;
_cell_angle_alpha 90
_cell_angle_beta 105.905(3)
_cell_angle_gamma 90
_cell_formula_units_Z 8
_cell_length_a 16.5313(5)
_cell_length_b 39.6991(18)
_cell_length_c 27.9152(10)
_cell_measurement_reflns_used 10186
_cell_measurement_temperature 100.00(10)
_cell_measurement_theta_max 75.2760
_cell_measurement_theta_min 2.7590
_cell_volume 17618.8(12)
_computing_cell_refinement 'CrysAlisPro 1.171.42.90a (Rigaku OD, 2023)'
_computing_data_collection 'CrysAlisPro 1.171.42.90a (Rigaku OD, 2023)'
_computing_data_reduction 'CrysAlisPro 1.171.42.90a (Rigaku OD, 2023)'
_computing_molecular_graphics 'Olex2 1.5 (Dolomanov et al., 2009)'
_computing_publication_material 'Olex2 1.5 (Dolomanov et al., 2009)'
_computing_structure_refinement 'SHELXL 2018/3 (Sheldrick, 2015)'
_diffrn_ambient_environment N~2~
_diffrn_ambient_temperature 100.00(10)
_diffrn_detector 'Hybrid Pixel Array Detector'
_diffrn_detector_area_resol_mean 10.0000
_diffrn_detector_type HyPix
_diffrn_measured_fraction_theta_full 0.871
_diffrn_measured_fraction_theta_max 0.826
_diffrn_measurement_details
;
List of Runs (angles in degrees, time in seconds):

  # Type    Start    End  Width  t~exp~   \w     \q     \k     \f   Frames
#--------------------------------------------------------------------------
  1  \w     99.00 175.00   0.50   30.00    --  109.75  90.00  16.00  152
  2  \w     37.00  93.00   0.50   30.00    --  109.75 -90.00 -97.00  112
  3  \w     37.00  71.00   0.50   30.00    --  109.75 -77.00  90.00   68
  4  \w     37.00  71.00   0.50   30.00    --  109.75 -77.00 -30.00   68
  5  \w     37.00  93.00   0.50   30.00    --  109.75 -95.00 -30.00  112
  6  \w    104.00 132.00   0.50   30.00    --  109.75  15.00-180.00   56
  7  \w     37.00  71.00   0.50   30.00    --  109.75 -77.00-120.00   68
  8  \w     37.00  93.00   0.50   30.00    --  109.75 -95.00  90.00  112
  9  \w    104.00 132.00   0.50   30.00    --  109.75  15.00 150.00   56
 10  \w     37.00  71.00   0.50   30.00    --  109.75 -77.00  30.00   68
 11  \w     37.00  71.00   0.50   30.00    --  109.75 -77.00  60.00   68
 12  \w    104.00 132.00   0.50   30.00    --  109.75  15.00   0.00   56
 13  \w    -13.00  71.00   0.50    5.00    --   45.30 -90.00 -97.00  168
 14  \w    -27.00  41.00   0.50    5.00    --   45.30 -57.00 -90.00  136
 15  \w    -30.00  15.00   0.50    5.00    --   45.30 -38.00 150.00   90
 16  \w    -30.00  15.00   0.50    5.00    --   45.30 -38.00-180.00   90
 17  \w     39.00 123.00   0.50    5.00    --   45.30  19.00 120.00  168
;
_diffrn_measurement_device 'four-circle diffractometer'
_diffrn_measurement_device_type 'ROD, Synergy Custom system, HyPix'
_diffrn_measurement_method '\w scans'
_diffrn_orient_matrix_type 'CrysAlisPro convention (1999,Acta A55,543-557)'
_diffrn_orient_matrix_UB_11 0.0128281000
_diffrn_orient_matrix_UB_12 0.0268025000
_diffrn_orient_matrix_UB_13 -0.0370774000
_diffrn_orient_matrix_UB_21 0.0646104000
_diffrn_orient_matrix_UB_22 -0.0229524000
_diffrn_orient_matrix_UB_23 -0.0145073000
_diffrn_orient_matrix_UB_31 -0.0712732000
_diffrn_orient_matrix_UB_32 -0.0160985000
_diffrn_orient_matrix_UB_33 -0.0412484000
_diffrn_radiation_monochromator mirror
_diffrn_radiation_probe x-ray
_diffrn_radiation_type 'Cu K\a'
_diffrn_radiation_wavelength 1.54178
_diffrn_reflns_av_R_equivalents 0.2366
_diffrn_reflns_av_unetI/netI 0.2176
_diffrn_reflns_Laue_measured_fraction_full 0.871
_diffrn_reflns_Laue_measured_fraction_max 0.826
_diffrn_reflns_limit_h_max 15
_diffrn_reflns_limit_h_min -20
_diffrn_reflns_limit_k_max 49
_diffrn_reflns_limit_k_min -46
_diffrn_reflns_limit_l_max 35
_diffrn_reflns_limit_l_min -35
_diffrn_reflns_number 87712
_diffrn_reflns_point_group_measured_fraction_full 0.871
_diffrn_reflns_point_group_measured_fraction_max 0.826
_diffrn_reflns_theta_full 67.679
_diffrn_reflns_theta_max 77.933
_diffrn_reflns_theta_min 2.768
_diffrn_source 'Rotating-anode X-ray tube'
_diffrn_source_type 'Rigaku (Cu) X-ray Source'
_exptl_absorpt_coefficient_mu 25.160
_exptl_absorpt_correction_T_max 1.00000
_exptl_absorpt_correction_T_min 0.45149
_exptl_absorpt_correction_type multi-scan
_exptl_absorpt_process_details
;
CrysAlisPro 1.171.42.90a (Rigaku Oxford Diffraction, 2023)
Empirical absorption correction using spherical harmonics,
implemented in SCALE3 ABSPACK scaling algorithm.
;
_exptl_crystal_colour colourless
_exptl_crystal_colour_primary colourless
_exptl_crystal_density_diffrn 1.646
_exptl_crystal_description plate
_exptl_crystal_F_000 8456
_exptl_crystal_size_max 0.06
_exptl_crystal_size_mid 0.04
_exptl_crystal_size_min 0.015
_refine_diff_density_max 8.552
_refine_diff_density_min -4.530
_refine_diff_density_rms 0.615
_refine_ls_extinction_method none
_refine_ls_goodness_of_fit_ref 1.389
_refine_ls_hydrogen_treatment constr
_refine_ls_matrix_type full
_refine_ls_number_parameters 931
_refine_ls_number_reflns 31093
_refine_ls_number_restraints 2640
_refine_ls_restrained_S_all 1.336
_refine_ls_R_factor_all 0.2706
_refine_ls_R_factor_gt 0.1792
_refine_ls_shift/su_max 0.001
_refine_ls_shift/su_mean 0.000
_refine_ls_structure_factor_coef Fsqd
_refine_ls_weighting_details 'w=1/[\s^2^(Fo^2^)+(0.2000P)^2^] where P=(Fo^2^+2Fc^2^)/3'
_refine_ls_weighting_scheme calc
_refine_ls_wR_factor_gt 0.4017
_refine_ls_wR_factor_ref 0.4614
_reflns_Friedel_coverage 0.000
_reflns_number_gt 16092
_reflns_number_total 31093
_reflns_threshold_expression 'I > 2\s(I)'
_cod_data_source_file d4dt01382d2.cif
_cod_data_source_block 4_Sm_Sm5Tp6_u_OH9
_cod_depositor_comments 'Adding full bibliography for 7716442--7716448.cif.'
_cod_database_code 7716448
_shelx_shelxl_version_number 2018/3
_chemical_oxdiff_usercomment 'TC 10_9b Sm(Tp)2(u-OH)_x2_hex'
_shelx_space_group_comment
;
The symmetry employed for this shelxl refinement is uniquely defined
by the following loop, which should always be used as a source of
symmetry information in preference to the above space-group names.
They are only intended as comments.
;
_olex2_refinement_description
;
1. Fixed Uiso
 At 1.2 times of:
  All B(H) groups, All C(H) groups
 At 1.5 times of:
  All O(H) groups
2. Restrained distances
 C101-C100 \\sim C102-C101 \\sim C98-C97 \\sim C99-C98 \\sim C93-C92 \\sim
C92-C91 \\sim C74-C73 \\sim C75-
 C74 \\sim C80-C79 \\sim C81-C80 \\sim C68-C67 \\sim C69-C68 \\sim C71-C70
\\sim C72-C71 \\sim C66-C65 ~
 C65-C64 \\sim C77-C76 \\sim C78-C77 \\sim C95-C94 \\sim C96-C95 \\sim
C107-C106 \\sim C108-C107 \\sim C62-
 C61 \\sim C63-C62 \\sim C104-C103 \\sim C105-C104 \\sim C56-C55 \\sim C57-C56
\\sim C89-C88 \\sim C90-C89
 \\sim C83-C82 \\sim C84-C83 \\sim C86-C85 \\sim C87-C86
 with sigma of 0.02
 N40-C60 \\sim N39-C58 \\sim N48-C72 \\sim N47-C70 \\sim N46-C69 \\sim N45-C67
\\sim N44-C66 \\sim N43-C64
 \\sim N52-C78 \\sim N51-C76 \\sim N50-C75 \\sim N49-C73 \\sim N54-C81 \\sim
N53-C79 \\sim N37-C55 \\sim N38-
 C57 \\sim N42-C63 \\sim N41-C61 \\sim N71-C106 \\sim N72-C108 \\sim N67-C100
\\sim N68-C102 \\sim N59-C88
 \\sim N60-C90 \\sim N69-C103 \\sim N70-C105 \\sim N63-C94 \\sim N64-C96 \\sim
N65-C97 \\sim N66-C99 \\sim N61-
 C91 \\sim N62-C93 \\sim N57-C85 \\sim N58-C87 \\sim N55-C82 \\sim N56-C84
 with sigma of 0.02
 N64-N63 \\sim N66-N65 \\sim N62-N61 \\sim N72-N71 \\sim N70-N69 \\sim N68-N67
\\sim N60-N59 \\sim N58-N57
 \\sim N56-N55 \\sim N50-N49 \\sim N54-N53 \\sim N52-N51 \\sim N46-N45 \\sim
N48-N47 \\sim N44-N43
 with sigma of 0.02
 C39-C38 \\sim C38-C37 \\sim C20-C19 \\sim C21-C20 \\sim C41-C40 \\sim C42-C41
\\sim C44-C43 \\sim C45-C44
 \\sim C53-C52 \\sim C54-C53 \\sim C48-C47 \\sim C47-C46 \\sim C9-C8 \\sim
C8-C7 \\sim C6-C5 \\sim C5-C4 \\sim C23-
 C22 \\sim C24-C23 \\sim C27-C26 \\sim C26-C25 \\sim C15-C14 \\sim C14-C13
\\sim C12-C11 \\sim C11-C10 ~
 C50-C49 \\sim C51-C50 \\sim C35-C34 \\sim C36-C35 \\sim C30-C29 \\sim C29-C28
\\sim C33-C32 \\sim C32-C31
 \\sim C18-C17 \\sim C17-C16 \\sim C2-C1 \\sim C3-C2
 with sigma of 0.02
 N30-C45 \\sim N29-C43 \\sim N27-C40 \\sim N28-C42 \\sim N26-C39 \\sim N25-C37
\\sim N13-C19 \\sim N14-C21
 \\sim N31-C46 \\sim N32-C48 \\sim N19-C28 \\sim N20-C30 \\sim N24-C36 \\sim
N23-C34 \\sim N34-C51 \\sim N33-
 C49 \\sim N12-C18 \\sim N11-C16 \\sim N17-C25 \\sim N18-C27 \\sim N15-C22
\\sim N16-C24 \\sim N22-C33 ~
 N21-C31 \\sim N8-C12 \\sim N7-C10 \\sim N10-C15 \\sim N9-C13 \\sim N6-C9 \\sim
N5-C7 \\sim N4-C6 \\sim N3-C4 ~
 N2-C3 \\sim N1-C1
 with sigma of 0.02
 N8-N7 \\sim N12-N11 \\sim N9-N10 \\sim N4-N3 \\sim N6-N5 \\sim N2-N1 \\sim
N20-N19 \\sim N22-N21 \\sim N24-
 N23 \\sim N28-N27 \\sim N26-N25 \\sim N30-N29 \\sim N14-N13 \\sim N16-N15
\\sim N18-N17 \\sim N32-N31 ~
 N36-N35 \\sim N34-N33
 with sigma of 0.02
3.a Ternary CH refined with riding coordinates:
 O5(H5), O7(H7), O14(H14A), O15(H15A), B1(H1A), B2(H2A), B3(H3A), B4(H4A),
 B5(H5B), B6(H6A), B7(H7B), B8(H8A), B9(H9A), B10(H10A), B11(H11A), B12(H12A)
3.b Aromatic/amide H refined with riding coordinates:
 C1(H1), C2(H2), C3(H3), C4(H4), C5(H5A), C6(H6), C7(H7A), C8(H8), C9(H9),
 C10(H10), C11(H11), C12(H12), C13(H13), C14(H14), C15(H15), C16(H16), C17(H17),
  C18(H18), C19(H19), C20(H20), C21(H21), C22(H22), C23(H23), C24(H24),
 C25(H25), C26(H26), C27(H27), C28(H28), C29(H29), C30(H30), C31(H31), C32(H32),
  C33(H33), C34(H34), C35(H35), C36(H36), C37(H37), C38(H38), C39(H39),
 C40(H40), C41(H41), C42(H42), C43(H43), C44(H44), C45(H45), C46(H46), C47(H47),
  C48(H48), C49(H49), C50(H50), C51(H51), C52(H52), C53(H53), C54(H54),
 C55(H55), C56(H56), C57(H57), C58(H58), C59(H59), C60(H60), C61(H61), C62(H62),
  C63(H63), C64(H64), C65(H65), C66(H66), C67(H67), C68(H68), C69(H69),
 C70(H70), C71(H71), C72(H72), C73(H73), C74(H74), C75(H75), C76(H76), C77(H77),
  C78(H78), C79(H79), C80(H80), C81(H81), C82(H82), C83(H83), C84(H84),
 C85(H85), C86(H86), C87(H87), C88(H88), C89(H89), C90(H90), C91(H91), C92(H92),
  C93(H93), C94(H94), C95(H95), C96(H96), C97(H97), C98(H98), C99(H99),
 C100(H100), C101(H101), C102(H102), C103(H103), C104(H104), C105(H105),
 C106(H106), C107(H107), C108(H108)
;
_olex2_submission_special_instructions 'No special instructions were received'
_oxdiff_exptl_absorpt_empirical_details
;
Empirical correction (ABSPACK) includes:
- Absorption correction using spherical harmonics
- Frame scaling
- B-factor correction
;
_oxdiff_exptl_absorpt_empirical_full_max 3.972
_oxdiff_exptl_absorpt_empirical_full_min 0.332

loop_
_space_group_symop_operation_xyz
'x, y, z'
'-x, y+1/2, -z+1/2'
'-x, -y, -z'
'x, -y-1/2, z-1/2'

loop_
_atom_site_label
_atom_site_type_symbol
_atom_site_fract_x
_atom_site_fract_y
_atom_site_fract_z
_atom_site_U_iso_or_equiv
_atom_site_adp_type
_atom_site_occupancy
_atom_site_site_symmetry_order
_atom_site_calc_flag
_atom_site_refinement_flags_posn
_atom_site_refinement_flags_adp
_atom_site_refinement_flags_occupancy
_atom_site_disorder_assembly
_atom_site_disorder_group
Sm1 Sm 0.92999(10) 0.65794(5) 0.46813(6) 0.0255(4) Uani 1 1 d . . . . .
Sm2 Sm 0.84514(9) 0.63645(5) 0.60975(5) 0.0241(4) Uani 1 1 d . . . . .
Sm3 Sm 0.63767(9) 0.60669(5) 0.54281(5) 0.0257(4) Uani 1 1 d . . . . .
Sm4 Sm 0.81453(9) 0.54547(5) 0.59033(5) 0.0240(4) Uani 1 1 d . . . . .
Sm5 Sm 0.74526(10) 0.56886(5) 0.45855(6) 0.0289(4) Uani 1 1 d . . . . .
Sm6 Sm 0.72159(10) 0.87370(5) 0.55418(5) 0.0282(4) Uani 1 1 d . . . . .
Sm7 Sm 0.64552(10) 0.89373(5) 0.38461(6) 0.0313(4) Uani 1 1 d . . . . .
Sm8 Sm 0.54614(9) 0.81118(5) 0.34845(5) 0.0254(4) Uani 1 1 d . . . . .
Sm9 Sm 0.41916(10) 0.88570(5) 0.36733(6) 0.0266(4) Uani 1 1 d . . . . .
Sm10 Sm 0.47994(9) 0.82028(5) 0.46288(5) 0.0249(4) Uani 1 1 d . . . . .
O1 O 0.8480(16) 0.6104(7) 0.4550(10) 0.045(6) Uiso 1 1 d . . . . .
O2 O 0.8955(13) 0.6570(6) 0.5420(9) 0.033(5) Uiso 1 1 d . . . . .
O3 O 0.6346(12) 0.6034(6) 0.4610(8) 0.027(4) Uiso 1 1 d . . . . .
O4 O 0.8492(13) 0.5364(6) 0.5162(8) 0.030(5) Uiso 1 1 d . . . . .
O5 O 0.7464(11) 0.5907(5) 0.6204(7) 0.021(4) Uiso 1 1 d . . . . .
H5 H 0.731125 0.588411 0.652483 0.032 Uiso 1 1 calc R U . . .
O6 O 0.7097(11) 0.6567(5) 0.5696(7) 0.022(4) Uiso 1 1 d . . . . .
O7 O 0.6810(14) 0.5499(6) 0.5277(9) 0.035(5) Uiso 1 1 d . . . . .
H7 H 0.639809 0.530856 0.521946 0.053 Uiso 1 1 calc R U . . .
O8 O 0.9156(13) 0.5843(6) 0.6203(8) 0.030(5) Uiso 1 1 d . . . . .
O9 O 0.7818(12) 0.6015(6) 0.5360(8) 0.025(4) Uiso 1 1 d . . . . .
O10 O 0.6034(13) 0.8406(6) 0.5178(8) 0.030(5) Uiso 1 1 d . . . . .
O11 O 0.6903(13) 0.8915(6) 0.4721(9) 0.032(5) Uiso 1 1 d . . . . .
O12 O 0.5573(11) 0.7864(5) 0.4248(7) 0.022(4) Uiso 1 1 d . . . . .
O13 O 0.4066(13) 0.8721(6) 0.4425(8) 0.028(5) Uiso 1 1 d . . . . .
O14 O 0.4164(12) 0.8238(5) 0.3677(8) 0.024(4) Uiso 1 1 d . . . . .
H14A H 0.363748 0.811342 0.350995 0.037 Uiso 1 1 calc R U . . .
O15 O 0.5178(13) 0.8687(6) 0.3206(9) 0.033(5) Uiso 1 1 d . . . . .
H15A H 0.506400 0.874465 0.284456 0.049 Uiso 1 1 calc R U . . .
O16 O 0.6771(13) 0.8380(6) 0.3747(8) 0.028(5) Uiso 1 1 d . . . . .
O17 O 0.5259(13) 0.9249(6) 0.3854(8) 0.031(5) Uiso 1 1 d . . . . .
O18 O 0.5486(11) 0.8568(5) 0.4155(7) 0.022(4) Uiso 1 1 d . . . . .
N1 N 0.7929(13) 0.6891(6) 0.4398(7) 0.020(5) Uiso 1 1 d D . . . .
N2 N 0.7622(15) 0.7054(7) 0.3962(9) 0.035(6) Uiso 1 1 d D . . . .
N3 N 0.9484(13) 0.7168(6) 0.4265(8) 0.028(5) Uiso 1 1 d D . . . .
N4 N 0.8949(17) 0.7265(8) 0.3832(10) 0.045(8) Uiso 1 1 d D . . . .
N5 N 0.8706(14) 0.6492(6) 0.3734(8) 0.025(5) Uiso 1 1 d D . . . .
N6 N 0.8339(18) 0.6736(7) 0.3412(9) 0.039(7) Uiso 1 1 d D . . . .
N7 N 1.0365(12) 0.6141(6) 0.5169(9) 0.025(5) Uiso 1 1 d D . . . .
N8 N 1.1197(13) 0.6205(6) 0.5334(10) 0.032(6) Uiso 1 1 d D . . . .
N9 N 1.0477(13) 0.6900(7) 0.5341(10) 0.031(6) Uiso 1 1 d D . . . .
N10 N 1.1295(14) 0.6823(7) 0.5422(10) 0.036(6) Uiso 1 1 d D . . . .
N11 N 1.0614(15) 0.6574(8) 0.4333(9) 0.036(6) Uiso 1 1 d D . . . .
N12 N 1.1412(15) 0.6563(9) 0.4628(12) 0.050(8) Uiso 1 1 d D . . . .
N13 N 0.8613(15) 0.6414(6) 0.7041(8) 0.028(5) Uiso 1 1 d D . . . .
N14 N 0.9059(15) 0.6655(6) 0.7336(8) 0.031(6) Uiso 1 1 d D . . . .
N15 N 0.8553(14) 0.7005(6) 0.6305(8) 0.025(5) Uiso 1 1 d D . . . .
N16 N 0.9055(17) 0.7129(7) 0.6734(9) 0.041(7) Uiso 1 1 d D . . . .
N17 N 1.0001(13) 0.6521(6) 0.6533(8) 0.027(5) Uiso 1 1 d D . . . .
N18 N 1.0234(14) 0.6728(7) 0.6928(9) 0.031(6) Uiso 1 1 d D . . . .
N19 N 0.5128(14) 0.6460(6) 0.5057(9) 0.026(5) Uiso 1 1 d D . . . .
N20 N 0.4452(16) 0.6486(7) 0.5237(11) 0.044(7) Uiso 1 1 d D . . . .
N21 N 0.5702(13) 0.6218(7) 0.6143(8) 0.028(5) Uiso 1 1 d D . . . .
N22 N 0.4870(14) 0.6231(8) 0.6078(10) 0.042(7) Uiso 1 1 d D . . . .
N23 N 0.4972(15) 0.5758(7) 0.5221(10) 0.032(6) Uiso 1 1 d D . . . .
N24 N 0.4256(13) 0.5880(8) 0.5298(11) 0.041(7) Uiso 1 1 d D . . . .
N25 N 0.8902(16) 0.5279(6) 0.6828(10) 0.036(6) Uiso 1 1 d D . . . .
N26 N 0.8805(15) 0.4981(6) 0.7036(8) 0.031(6) Uiso 1 1 d D . . . .
N27 N 0.7088(15) 0.5134(6) 0.6272(9) 0.031(6) Uiso 1 1 d D . . . .
N28 N 0.7300(15) 0.4865(6) 0.6577(9) 0.030(6) Uiso 1 1 d D . . . .
N29 N 0.8449(15) 0.4824(6) 0.5896(8) 0.027(5) Uiso 1 1 d D . . . .
N30 N 0.8469(15) 0.4612(6) 0.6280(8) 0.027(5) Uiso 1 1 d D . . . .
N31 N 0.6904(19) 0.5923(7) 0.3691(11) 0.044(7) Uiso 1 1 d D . . . .
N32 N 0.670(2) 0.5726(8) 0.3287(11) 0.056(9) Uiso 1 1 d D . . . .
N33 N 0.8290(16) 0.5406(9) 0.4001(10) 0.048(8) Uiso 1 1 d D . . . .
N34 N 0.7926(16) 0.5313(8) 0.3525(9) 0.037(6) Uiso 1 1 d D . . . .
N35 N 0.665(2) 0.5207(9) 0.4082(9) 0.045(7) Uiso 1 1 d D . . . .
N36 N 0.6557(19) 0.5142(8) 0.3597(9) 0.041(7) Uiso 1 1 d D . . . .
N37 N 0.6028(15) 0.9163(7) 0.5520(9) 0.029(6) Uiso 1 1 d D . . . .
N38 N 0.5841(15) 0.9280(7) 0.5943(11) 0.034(6) Uiso 1 1 d D . . . .
N39 N 0.7717(13) 0.9182(7) 0.6275(10) 0.026(5) Uiso 1 1 d D . . . .
N40 N 0.7245(17) 0.9243(7) 0.6573(10) 0.035(6) Uiso 1 1 d D . . . .
N41 N 0.6547(17) 0.8553(7) 0.6242(11) 0.035(6) Uiso 1 1 d D . . . .
N42 N 0.6241(18) 0.8779(8) 0.6521(11) 0.042(7) Uiso 1 1 d D . . . .
N43 N 0.7971(13) 0.8270(7) 0.5199(10) 0.032(6) Uiso 1 1 d D . . . .
N44 N 0.8802(14) 0.8227(7) 0.5323(10) 0.035(6) Uiso 1 1 d D . . . .
N45 N 0.8559(17) 0.8993(7) 0.5414(12) 0.042(7) Uiso 1 1 d D . . . .
N46 N 0.9288(18) 0.8824(9) 0.5528(16) 0.062(10) Uiso 1 1 d D . . . .
N47 N 0.8447(15) 0.8468(8) 0.6250(9) 0.033(6) Uiso 1 1 d D . . . .
N48 N 0.9212(15) 0.8416(9) 0.6196(10) 0.046(8) Uiso 1 1 d D . . . .
N49 N 0.6798(18) 0.9223(8) 0.3083(11) 0.049(8) Uiso 1 1 d D . . . .
N50 N 0.7449(18) 0.9433(8) 0.3143(11) 0.046(8) Uiso 1 1 d D . . . .
N51 N 0.7018(17) 0.9539(8) 0.4083(11) 0.037(7) Uiso 1 1 d D . . . .
N52 N 0.773(2) 0.9658(10) 0.4008(15) 0.067(11) Uiso 1 1 d D . . . .
N53 N 0.8093(18) 0.8928(7) 0.3986(12) 0.045(7) Uiso 1 1 d D . . . .
N54 N 0.8540(19) 0.9168(9) 0.3841(16) 0.066(11) Uiso 1 1 d D . . . .
N55 N 0.6264(16) 0.7885(7) 0.2870(10) 0.041(7) Uiso 1 1 d D . . . .
N56 N 0.5950(17) 0.7674(8) 0.2495(10) 0.040(7) Uiso 1 1 d D . . . .
N57 N 0.4340(14) 0.8051(6) 0.2594(9) 0.029(6) Uiso 1 1 d D . . . .
N58 N 0.4397(16) 0.7804(7) 0.2274(9) 0.038(7) Uiso 1 1 d D . . . .
N59 N 0.4986(15) 0.7500(6) 0.3283(8) 0.027(5) Uiso 1 1 d D . . . .
N60 N 0.4979(16) 0.7330(6) 0.2865(9) 0.031(6) Uiso 1 1 d D . . . .
N61 N 0.3469(17) 0.9063(9) 0.2748(12) 0.048(8) Uiso 1 1 d D . . . .
N62 N 0.2693(16) 0.9197(8) 0.2624(10) 0.045(8) Uiso 1 1 d D . . . .
N63 N 0.3393(17) 0.9405(8) 0.3724(11) 0.045(8) Uiso 1 1 d D . . . .
N64 N 0.2636(17) 0.9487(9) 0.3430(12) 0.047(8) Uiso 1 1 d D . . . .
N65 N 0.2591(15) 0.8722(7) 0.3462(11) 0.037(6) Uiso 1 1 d D . . . .
N66 N 0.1975(15) 0.8923(8) 0.3209(12) 0.045(8) Uiso 1 1 d D . . . .
N67 N 0.3577(13) 0.7789(6) 0.4546(7) 0.022(5) Uiso 1 1 d D . . . .
N68 N 0.3344(13) 0.7669(6) 0.4937(8) 0.026(5) Uiso 1 1 d D . . . .
N69 N 0.5266(12) 0.7700(6) 0.5299(8) 0.022(5) Uiso 1 1 d D . . . .
N70 N 0.4753(13) 0.7584(6) 0.5556(9) 0.028(5) Uiso 1 1 d D . . . .
N71 N 0.4255(19) 0.8314(7) 0.5402(11) 0.044(7) Uiso 1 1 d D . . . .
N72 N 0.3874(19) 0.8085(8) 0.5619(11) 0.047(8) Uiso 1 1 d D . . . .
C1 C 0.7324(16) 0.6938(9) 0.4633(11) 0.038(8) Uiso 1 1 d D . . . .
H1 H 0.736634 0.685887 0.495969 0.046 Uiso 1 1 calc R U . . .
C2 C 0.6653(18) 0.7110(9) 0.4355(10) 0.038(8) Uiso 1 1 d D . . . .
H2 H 0.614414 0.716035 0.443508 0.045 Uiso 1 1 calc R U . . .
C3 C 0.6867(16) 0.7192(8) 0.3938(10) 0.032(7) Uiso 1 1 d D . . . .
H3 H 0.654128 0.732573 0.367216 0.038 Uiso 1 1 calc R U . . .
C4 C 1.0149(19) 0.7380(8) 0.4378(13) 0.044(9) Uiso 1 1 d D . . . .
H4 H 1.060591 0.737552 0.467114 0.053 Uiso 1 1 calc R U . . .
C5 C 1.005(2) 0.7599(10) 0.3998(13) 0.052(10) Uiso 1 1 d D . . . .
H5A H 1.043912 0.776386 0.395979 0.063 Uiso 1 1 calc R U . . .
C6 C 0.9282(18) 0.7541(8) 0.3681(12) 0.039(8) Uiso 1 1 d D . . . .
H6 H 0.902170 0.767451 0.339823 0.047 Uiso 1 1 calc R U . . .
C7 C 0.883(3) 0.6220(9) 0.3472(11) 0.055(11) Uiso 1 1 d D . . . .
H7A H 0.908207 0.601409 0.360942 0.066 Uiso 1 1 calc R U . . .
C8 C 0.852(2) 0.6288(9) 0.2981(12) 0.047(9) Uiso 1 1 d D . . . .
H8 H 0.856819 0.615222 0.270992 0.057 Uiso 1 1 calc R U . . .
C9 C 0.814(3) 0.6590(10) 0.2959(13) 0.065(13) Uiso 1 1 d D . . . .
H9 H 0.778224 0.668661 0.266481 0.078 Uiso 1 1 calc R U . . .
C10 C 1.0242(16) 0.5829(7) 0.5332(11) 0.030(7) Uiso 1 1 d D . . . .
H10 H 0.971396 0.571904 0.527380 0.036 Uiso 1 1 calc R U . . .
C11 C 1.0993(14) 0.5700(7) 0.5592(12) 0.032(7) Uiso 1 1 d D . . . .
H11 H 1.108750 0.548369 0.574322 0.038 Uiso 1 1 calc R U . . .
C12 C 1.1580(16) 0.5935(6) 0.5593(11) 0.030(7) Uiso 1 1 d D . . . .
H12 H 1.216518 0.591534 0.575105 0.036 Uiso 1 1 calc R U . . .
C13 C 1.033(2) 0.7163(10) 0.5611(15) 0.058(11) Uiso 1 1 d D . . . .
H13 H 0.981082 0.726132 0.561393 0.069 Uiso 1 1 calc R U . . .
C14 C 1.111(2) 0.7251(12) 0.5876(17) 0.061(12) Uiso 1 1 d D . . . .
H14 H 1.123956 0.743293 0.610662 0.073 Uiso 1 1 calc R U . . .
C15 C 1.170(2) 0.7047(10) 0.5770(16) 0.063(12) Uiso 1 1 d D . . . .
H15 H 1.228618 0.705949 0.591485 0.075 Uiso 1 1 calc R U . . .
C16 C 1.068(2) 0.6625(11) 0.3868(11) 0.053(10) Uiso 1 1 d D . . . .
H16 H 1.022322 0.665711 0.358018 0.064 Uiso 1 1 calc R U . . .
C17 C 1.150(2) 0.6622(11) 0.3871(13) 0.053(10) Uiso 1 1 d D . . . .
H17 H 1.171603 0.664573 0.359071 0.063 Uiso 1 1 calc R U . . .
C18 C 1.195(2) 0.6581(11) 0.4347(12) 0.054(10) Uiso 1 1 d D . . . .
H18 H 1.254877 0.656689 0.446418 0.064 Uiso 1 1 calc R U . . .
C19 C 0.828(2) 0.6231(9) 0.7346(10) 0.039(8) Uiso 1 1 d D . . . .
H19 H 0.789950 0.605052 0.724036 0.047 Uiso 1 1 calc R U . . .
C20 C 0.856(2) 0.6337(9) 0.7820(12) 0.053(10) Uiso 1 1 d D . . . .
H20 H 0.845474 0.623769 0.810538 0.063 Uiso 1 1 calc R U . . .
C21 C 0.903(2) 0.6612(9) 0.7809(10) 0.041(8) Uiso 1 1 d D . . . .
H21 H 0.929573 0.675112 0.808502 0.049 Uiso 1 1 calc R U . . .
C22 C 0.821(2) 0.7260(6) 0.6003(11) 0.034(7) Uiso 1 1 d D . . . .
H22 H 0.782966 0.723838 0.568059 0.041 Uiso 1 1 calc R U . . .
C23 C 0.849(2) 0.7554(8) 0.6234(11) 0.042(8) Uiso 1 1 d D . . . .
H23 H 0.835269 0.777542 0.610749 0.050 Uiso 1 1 calc R U . . .
C24 C 0.900(2) 0.7467(7) 0.6682(11) 0.041(8) Uiso 1 1 d D . . . .
H24 H 0.927941 0.762316 0.692938 0.049 Uiso 1 1 calc R U . . .
C25 C 1.0711(13) 0.6389(8) 0.6461(10) 0.032(7) Uiso 1 1 d D . . . .
H25 H 1.073924 0.625124 0.618854 0.038 Uiso 1 1 calc R U . . .
C26 C 1.1372(17) 0.6484(8) 0.6836(10) 0.033(7) Uiso 1 1 d D . . . .
H26 H 1.194467 0.642306 0.688201 0.040 Uiso 1 1 calc R U . . .
C27 C 1.1058(16) 0.6682(10) 0.7133(13) 0.051(10) Uiso 1 1 d D . . . .
H27 H 1.137334 0.677439 0.744120 0.061 Uiso 1 1 calc R U . . .
C28 C 0.513(2) 0.6728(8) 0.4761(13) 0.044(9) Uiso 1 1 d D . . . .
H28 H 0.553711 0.678218 0.459298 0.053 Uiso 1 1 calc R U . . .
C29 C 0.4424(19) 0.6906(9) 0.4751(13) 0.045(9) Uiso 1 1 d D . . . .
H29 H 0.423965 0.709921 0.455092 0.054 Uiso 1 1 calc R U . . .
C30 C 0.4020(19) 0.6770(7) 0.5064(12) 0.036(7) Uiso 1 1 d D . . . .
H30 H 0.353724 0.685505 0.514510 0.043 Uiso 1 1 calc R U . . .
C31 C 0.6104(17) 0.6357(8) 0.6583(9) 0.027(6) Uiso 1 1 d D . . . .
H31 H 0.669549 0.637189 0.672291 0.033 Uiso 1 1 calc R U . . .
C32 C 0.5506(16) 0.6472(12) 0.6787(14) 0.059(12) Uiso 1 1 d D . . . .
H32 H 0.559840 0.659199 0.709209 0.071 Uiso 1 1 calc R U . . .
C33 C 0.4756(18) 0.6385(9) 0.6482(10) 0.035(7) Uiso 1 1 d D . . . .
H33 H 0.422678 0.642686 0.654307 0.042 Uiso 1 1 calc R U . . .
C34 C 0.4717(18) 0.5529(10) 0.4852(13) 0.052(10) Uiso 1 1 d D . . . .
H34 H 0.507096 0.539666 0.470972 0.062 Uiso 1 1 calc R U . . .
C35 C 0.3864(17) 0.5521(8) 0.4722(11) 0.031(7) Uiso 1 1 d D . . . .
H35 H 0.352808 0.537740 0.447294 0.038 Uiso 1 1 calc R U . . .
C36 C 0.3555(15) 0.5743(8) 0.4991(10) 0.030(7) Uiso 1 1 d D . . . .
H36 H 0.298368 0.579145 0.497056 0.035 Uiso 1 1 calc R U . . .
C37 C 0.948(2) 0.5455(9) 0.7170(11) 0.048(9) Uiso 1 1 d D . . . .
H37 H 0.970162 0.566365 0.710230 0.058 Uiso 1 1 calc R U . . .
C38 C 0.970(2) 0.5303(8) 0.7618(12) 0.048(9) Uiso 1 1 d D . . . .
H38 H 1.003358 0.538535 0.792810 0.058 Uiso 1 1 calc R U . . .
C39 C 0.9312(18) 0.5003(8) 0.7505(9) 0.034(7) Uiso 1 1 d D . . . .
H39 H 0.939025 0.482194 0.773611 0.041 Uiso 1 1 calc R U . . .
C40 C 0.6245(16) 0.5161(9) 0.6189(15) 0.049(10) Uiso 1 1 d D . . . .
H40 H 0.590438 0.533627 0.600786 0.059 Uiso 1 1 calc R U . . .
C41 C 0.5967(17) 0.4898(8) 0.6407(12) 0.033(7) Uiso 1 1 d D . . . .
H41 H 0.539350 0.484733 0.637694 0.040 Uiso 1 1 calc R U . . .
C42 C 0.6628(14) 0.4718(8) 0.6671(12) 0.039(8) Uiso 1 1 d D . . . .
H42 H 0.662227 0.452871 0.687909 0.047 Uiso 1 1 calc R U . . .
C43 C 0.861(3) 0.4616(8) 0.5553(13) 0.059(11) Uiso 1 1 d D . . . .
H43 H 0.862606 0.468495 0.522978 0.071 Uiso 1 1 calc R U . . .
C44 C 0.875(2) 0.4297(9) 0.5725(13) 0.049(10) Uiso 1 1 d D . . . .
H44 H 0.891382 0.411175 0.555649 0.058 Uiso 1 1 calc R U . . .
C45 C 0.861(2) 0.4289(7) 0.6180(13) 0.052(10) Uiso 1 1 d D . . . .
H45 H 0.861851 0.409815 0.638498 0.062 Uiso 1 1 calc R U . . .
C46 C 0.663(3) 0.6239(8) 0.3563(14) 0.057(11) Uiso 1 1 d D . . . .
H46 H 0.663566 0.641802 0.378879 0.068 Uiso 1 1 calc R U . . .
C47 C 0.636(3) 0.6261(11) 0.3064(14) 0.064(13) Uiso 1 1 d D . . . .
H47 H 0.612792 0.645108 0.286632 0.077 Uiso 1 1 calc R U . . .
C48 C 0.650(3) 0.5950(10) 0.2912(15) 0.065(13) Uiso 1 1 d D . . . .
H48 H 0.644949 0.589467 0.257423 0.078 Uiso 1 1 calc R U . . .
C49 C 0.9107(17) 0.5333(9) 0.4087(11) 0.035(7) Uiso 1 1 d D . . . .
H49 H 0.951331 0.535619 0.440030 0.042 Uiso 1 1 calc R U . . .
C50 C 0.9276(16) 0.5221(8) 0.3669(9) 0.029(6) Uiso 1 1 d D . . . .
H50 H 0.981103 0.516292 0.362882 0.034 Uiso 1 1 calc R U . . .
C51 C 0.8531(15) 0.5208(10) 0.3320(11) 0.044(9) Uiso 1 1 d D . . . .
H51 H 0.844518 0.513652 0.298538 0.052 Uiso 1 1 calc R U . . .
C52 C 0.624(2) 0.4940(10) 0.4235(14) 0.049(10) Uiso 1 1 d D . . . .
H52 H 0.617041 0.491583 0.455983 0.059 Uiso 1 1 calc R U . . .
C53 C 0.595(2) 0.4721(9) 0.3859(11) 0.044(9) Uiso 1 1 d D . . . .
H53 H 0.568362 0.451112 0.387292 0.053 Uiso 1 1 calc R U . . .
C54 C 0.613(3) 0.4861(12) 0.3459(15) 0.056(11) Uiso 1 1 d D . . . .
H54 H 0.597025 0.477169 0.313112 0.068 Uiso 1 1 calc R U . . .
C55 C 0.546(2) 0.9309(10) 0.5140(12) 0.047(9) Uiso 1 1 d D . . . .
H55 H 0.543518 0.927616 0.479924 0.057 Uiso 1 1 calc R U . . .
C56 C 0.491(3) 0.9510(12) 0.5296(13) 0.066(13) Uiso 1 1 d D . . . .
H56 H 0.446757 0.964251 0.509923 0.080 Uiso 1 1 calc R U . . .
C57 C 0.516(2) 0.9476(10) 0.5801(13) 0.049(10) Uiso 1 1 d D . . . .
H57 H 0.488282 0.957802 0.602152 0.059 Uiso 1 1 calc R U . . .
C58 C 0.8500(16) 0.9292(10) 0.6486(14) 0.042(8) Uiso 1 1 d D . . . .
H58 H 0.895801 0.927509 0.634283 0.050 Uiso 1 1 calc R U . . .
C59 C 0.854(2) 0.9429(10) 0.6932(14) 0.037(8) Uiso 1 1 d . . . . .
H59 H 0.900663 0.953006 0.716061 0.045 Uiso 1 1 calc R U . . .
C60 C 0.7748(19) 0.9391(8) 0.6981(10) 0.032(7) Uiso 1 1 d D . . . .
H60 H 0.757448 0.945840 0.726349 0.039 Uiso 1 1 calc R U . . .
C61 C 0.642(3) 0.8245(9) 0.6400(17) 0.069(13) Uiso 1 1 d D . . . .
H61 H 0.660547 0.804132 0.628685 0.083 Uiso 1 1 calc R U . . .
C62 C 0.597(3) 0.8263(9) 0.6746(16) 0.054(11) Uiso 1 1 d D . . . .
H62 H 0.578189 0.808203 0.690887 0.065 Uiso 1 1 calc R U . . .
C63 C 0.587(2) 0.8599(8) 0.6806(12) 0.039(8) Uiso 1 1 d D . . . .
H63 H 0.557633 0.869250 0.702155 0.047 Uiso 1 1 calc R U . . .
C64 C 0.7644(17) 0.8019(7) 0.4878(11) 0.032(7) Uiso 1 1 d D . . . .
H64 H 0.706097 0.798097 0.473311 0.038 Uiso 1 1 calc R U . . .
C65 C 0.8276(16) 0.7829(9) 0.4794(14) 0.045(9) Uiso 1 1 d D . . . .
H65 H 0.821785 0.764058 0.457745 0.054 Uiso 1 1 calc R U . . .
C66 C 0.9008(19) 0.7961(9) 0.5081(13) 0.046(9) Uiso 1 1 d D . . . .
H66 H 0.956002 0.788155 0.510592 0.055 Uiso 1 1 calc R U . . .
C67 C 0.874(2) 0.9309(8) 0.5302(15) 0.047(9) Uiso 1 1 d D . . . .
H67 H 0.835786 0.949173 0.525509 0.056 Uiso 1 1 calc R U . . .
C68 C 0.954(2) 0.9336(11) 0.5262(18) 0.063(12) Uiso 1 1 d D . . . .
H68 H 0.980067 0.951556 0.513393 0.075 Uiso 1 1 calc R U . . .
C69 C 0.987(3) 0.9037(11) 0.546(2) 0.073(14) Uiso 1 1 d D . . . .
H69 H 1.045210 0.898376 0.553336 0.088 Uiso 1 1 calc R U . . .
C70 C 0.8482(17) 0.8443(9) 0.6734(9) 0.037(8) Uiso 1 1 d D . . . .
H70 H 0.801844 0.845812 0.687275 0.044 Uiso 1 1 calc R U . . .
C71 C 0.9301(17) 0.8391(10) 0.6991(12) 0.045(9) Uiso 1 1 d D . . . .
H71 H 0.952470 0.838296 0.734256 0.054 Uiso 1 1 calc R U . . .
C72 C 0.9733(19) 0.8353(9) 0.6645(10) 0.038(8) Uiso 1 1 d D . . . .
H72 H 1.030946 0.829279 0.671115 0.045 Uiso 1 1 calc R U . . .
C73 C 0.635(2) 0.9195(10) 0.2605(10) 0.045(9) Uiso 1 1 d D . . . .
H73 H 0.590690 0.903778 0.247614 0.054 Uiso 1 1 calc R U . . .
C74 C 0.6635(19) 0.9431(9) 0.2341(12) 0.041(8) Uiso 1 1 d D . . . .
H74 H 0.640284 0.949799 0.200418 0.049 Uiso 1 1 calc R U . . .
C75 C 0.734(2) 0.9548(11) 0.2677(11) 0.053(10) Uiso 1 1 d D . . . .
H75 H 0.771674 0.969961 0.258894 0.064 Uiso 1 1 calc R U . . .
C76 C 0.679(3) 0.9765(10) 0.4379(15) 0.058(11) Uiso 1 1 d D . . . .
H76 H 0.629473 0.974189 0.448763 0.070 Uiso 1 1 calc R U . . .
C77 C 0.733(3) 1.0031(13) 0.451(2) 0.088(18) Uiso 1 1 d D . . . .
H77 H 0.732036 1.021429 0.472623 0.106 Uiso 1 1 calc R U . . .
C78 C 0.788(3) 0.9959(11) 0.4238(19) 0.070(14) Uiso 1 1 d D . . . .
H78 H 0.831988 1.010604 0.421400 0.084 Uiso 1 1 calc R U . . .
C79 C 0.866(2) 0.8688(10) 0.4185(16) 0.054(10) Uiso 1 1 d D . . . .
H79 H 0.852123 0.849155 0.433934 0.065 Uiso 1 1 calc R U . . .
C80 C 0.945(2) 0.8751(11) 0.4146(19) 0.066(13) Uiso 1 1 d D . . . .
H80 H 0.994413 0.861799 0.424740 0.079 Uiso 1 1 calc R U . . .
C81 C 0.933(2) 0.9058(10) 0.3923(16) 0.050(10) Uiso 1 1 d D . . . .
H81 H 0.976155 0.918083 0.383515 0.060 Uiso 1 1 calc R U . . .
C82 C 0.6985(18) 0.8014(9) 0.2824(12) 0.040(8) Uiso 1 1 d D . . . .
H82 H 0.731364 0.818411 0.302647 0.048 Uiso 1 1 calc R U . . .
C83 C 0.716(2) 0.7854(9) 0.2432(13) 0.047(9) Uiso 1 1 d D . . . .
H83 H 0.765397 0.788115 0.232624 0.056 Uiso 1 1 calc R U . . .
C84 C 0.6498(17) 0.7649(9) 0.2219(12) 0.040(8) Uiso 1 1 d D . . . .
H84 H 0.643631 0.751489 0.192933 0.048 Uiso 1 1 calc R U . . .
C85 C 0.3617(16) 0.8218(8) 0.2398(11) 0.037(8) Uiso 1 1 d D . . . .
H85 H 0.341908 0.840374 0.254848 0.045 Uiso 1 1 calc R U . . .
C86 C 0.321(2) 0.8078(9) 0.1950(13) 0.051(10) Uiso 1 1 d D . . . .
H86 H 0.270209 0.815179 0.172498 0.061 Uiso 1 1 calc R U . . .
C87 C 0.3697(16) 0.7811(8) 0.1891(11) 0.035(7) Uiso 1 1 d D . . . .
H87 H 0.356081 0.765559 0.162257 0.042 Uiso 1 1 calc R U . . .
C88 C 0.4708(19) 0.7265(7) 0.3543(11) 0.034(7) Uiso 1 1 d D . . . .
H88 H 0.462297 0.731305 0.385855 0.041 Uiso 1 1 calc R U . . .
C89 C 0.455(2) 0.6954(8) 0.3334(12) 0.045(9) Uiso 1 1 d D . . . .
H89 H 0.438483 0.675238 0.346302 0.054 Uiso 1 1 calc R U . . .
C90 C 0.471(3) 0.7013(8) 0.2887(13) 0.054(10) Uiso 1 1 d D . . . .
H90 H 0.463456 0.685242 0.262707 0.064 Uiso 1 1 calc R U . . .
C91 C 0.374(3) 0.9062(13) 0.2336(12) 0.072(14) Uiso 1 1 d D . . . .
H91 H 0.427265 0.898466 0.232072 0.086 Uiso 1 1 calc R U . . .
C92 C 0.313(2) 0.9188(10) 0.1941(13) 0.047(9) Uiso 1 1 d D . . . .
H92 H 0.314294 0.920097 0.160286 0.056 Uiso 1 1 calc R U . . .
C93 C 0.251(2) 0.9291(10) 0.2143(10) 0.044(9) Uiso 1 1 d D . . . .
H93 H 0.202269 0.941108 0.196931 0.053 Uiso 1 1 calc R U . . .
C94 C 0.367(2) 0.9668(8) 0.4026(15) 0.052(10) Uiso 1 1 d D . . . .
H94 H 0.419788 0.967623 0.426813 0.062 Uiso 1 1 calc R U . . .
C95 C 0.309(2) 0.9920(10) 0.3944(17) 0.059(11) Uiso 1 1 d D . . . .
H95 H 0.312952 1.013360 0.410114 0.071 Uiso 1 1 calc R U . . .
C96 C 0.244(3) 0.9790(11) 0.358(2) 0.088(18) Uiso 1 1 d D . . . .
H96 H 0.190966 0.989945 0.344955 0.105 Uiso 1 1 calc R U . . .
C97 C 0.2192(15) 0.8463(7) 0.3608(11) 0.030(7) Uiso 1 1 d D . . . .
H97 H 0.246875 0.827657 0.379820 0.036 Uiso 1 1 calc R U . . .
C98 C 0.1339(17) 0.8500(9) 0.3450(14) 0.044(9) Uiso 1 1 d D . . . .
H98 H 0.092174 0.835480 0.351200 0.053 Uiso 1 1 calc R U . . .
C99 C 0.1219(19) 0.8793(9) 0.3185(14) 0.045(9) Uiso 1 1 d D . . . .
H99 H 0.069103 0.888728 0.301371 0.054 Uiso 1 1 calc R U . . .
C100 C 0.2989(15) 0.7663(8) 0.4152(9) 0.029(7) Uiso 1 1 d D . . . .
H100 H 0.299999 0.769469 0.381627 0.035 Uiso 1 1 calc R U . . .
C101 C 0.238(2) 0.7487(10) 0.4286(11) 0.050(10) Uiso 1 1 d D . . . .
H101 H 0.188699 0.738734 0.407435 0.060 Uiso 1 1 calc R U . . .
C102 C 0.2639(18) 0.7485(10) 0.4792(12) 0.047(9) Uiso 1 1 d D . . . .
H102 H 0.236809 0.737291 0.500616 0.057 Uiso 1 1 calc R U . . .
C103 C 0.6046(14) 0.7575(8) 0.5460(11) 0.031(7) Uiso 1 1 d D . . . .
H103 H 0.651664 0.763150 0.534290 0.038 Uiso 1 1 calc R U . . .
C104 C 0.6031(16) 0.7350(8) 0.5825(10) 0.030(7) Uiso 1 1 d D . . . .
H104 H 0.647951 0.721127 0.600541 0.036 Uiso 1 1 calc R U . . .
C105 C 0.5237(16) 0.7367(8) 0.5876(11) 0.034(7) Uiso 1 1 d D . . . .
H105 H 0.504831 0.723863 0.611195 0.040 Uiso 1 1 calc R U . . .
C106 C 0.426(3) 0.8619(9) 0.5607(15) 0.056(11) Uiso 1 1 d D . . . .
H106 H 0.447538 0.882031 0.550240 0.068 Uiso 1 1 calc R U . . .
C107 C 0.391(3) 0.8587(9) 0.5991(16) 0.061(12) Uiso 1 1 d D . . . .
H107 H 0.383977 0.875844 0.621362 0.073 Uiso 1 1 calc R U . . .
C108 C 0.369(2) 0.8258(9) 0.5989(13) 0.048(10) Uiso 1 1 d D . . . .
H108 H 0.344235 0.816060 0.622348 0.058 Uiso 1 1 calc R U . . .
B1 B 0.815(2) 0.7085(11) 0.3580(15) 0.035(8) Uiso 1 1 d . . . . .
H1A H 0.782656 0.721782 0.328461 0.042 Uiso 1 1 calc R U . . .
B2 B 1.156(2) 0.6511(11) 0.5188(15) 0.036(8) Uiso 1 1 d . . . . .
H2A H 1.218040 0.649162 0.533177 0.043 Uiso 1 1 calc R U . . .
B3 B 0.9571(18) 0.6920(9) 0.7148(12) 0.021(6) Uiso 1 1 d . . . . .
H3A H 0.987271 0.706885 0.743022 0.025 Uiso 1 1 calc R U . . .
B4 B 0.422(2) 0.6206(9) 0.5594(13) 0.026(7) Uiso 1 1 d . . . . .
H4A H 0.364315 0.624337 0.563493 0.031 Uiso 1 1 calc R U . . .
B5 B 0.819(3) 0.4724(13) 0.6754(18) 0.046(10) Uiso 1 1 d . . . . .
H5B H 0.819287 0.452334 0.697141 0.055 Uiso 1 1 calc R U . . .
B6 B 0.701(4) 0.5347(16) 0.330(2) 0.063(14) Uiso 1 1 d . . . . .
H6A H 0.687028 0.525753 0.295155 0.075 Uiso 1 1 calc R U . . .
B7 B 0.639(3) 0.9155(13) 0.6448(18) 0.045(10) Uiso 1 1 d . . . . .
H7B H 0.616552 0.927245 0.670013 0.054 Uiso 1 1 calc R U . . .
B8 B 0.936(3) 0.8475(14) 0.569(2) 0.055(12) Uiso 1 1 d . . . . .
H8A H 0.995421 0.840681 0.572711 0.066 Uiso 1 1 calc R U . . .
B9 B 0.812(3) 0.9463(14) 0.363(2) 0.052(11) Uiso 1 1 d . . . . .
H9A H 0.855931 0.961408 0.356209 0.062 Uiso 1 1 calc R U . . .
B10 B 0.511(3) 0.7513(12) 0.2403(17) 0.040(9) Uiso 1 1 d . . . . .
H10A H 0.502337 0.735143 0.211780 0.048 Uiso 1 1 calc R U . . .
B11 B 0.219(3) 0.9274(12) 0.2951(16) 0.039(9) Uiso 1 1 d . . . . .
H11A H 0.165732 0.938734 0.276278 0.047 Uiso 1 1 calc R U . . .
B12 B 0.392(2) 0.7706(10) 0.5494(14) 0.028(7) Uiso 1 1 d . . . . .
H12A H 0.365784 0.757399 0.571745 0.034 Uiso 1 1 calc R U . . .

loop_
_atom_site_aniso_label
_atom_site_aniso_U_11
_atom_site_aniso_U_22
_atom_site_aniso_U_33
_atom_site_aniso_U_23
_atom_site_aniso_U_13
_atom_site_aniso_U_12
Sm1 0.0290(7) 0.0347(10) 0.0159(7) 0.0050(6) 0.0114(5) 0.0072(8)
Sm2 0.0248(6) 0.0343(10) 0.0155(7) 0.0002(6) 0.0094(5) 0.0034(7)
Sm3 0.0238(6) 0.0402(10) 0.0152(7) -0.0015(6) 0.0089(5) 0.0057(8)
Sm4 0.0270(6) 0.0321(9) 0.0156(7) 0.0005(6) 0.0105(5) 0.0044(7)
Sm5 0.0348(7) 0.0397(10) 0.0154(7) 0.0000(6) 0.0125(6) 0.0035(8)
Sm6 0.0313(7) 0.0437(11) 0.0111(7) -0.0017(6) 0.0081(5) -0.0022(8)
Sm7 0.0328(7) 0.0502(12) 0.0123(7) 0.0015(7) 0.0085(6) -0.0062(9)
Sm8 0.0266(6) 0.0410(10) 0.0103(6) 0.0007(6) 0.0079(5) 0.0020(8)
Sm9 0.0299(7) 0.0327(10) 0.0180(7) 0.0031(6) 0.0077(6) 0.0034(8)
Sm10 0.0274(6) 0.0354(10) 0.0140(7) 0.0027(6) 0.0093(5) 0.0024(8)

loop_
_atom_type_symbol
_atom_type_description
_atom_type_scat_dispersion_real
_atom_type_scat_dispersion_imag
_atom_type_scat_source
C C 0.0181 0.0091 'International Tables Vol C Tables 4.2.6.8 and 6.1.1.4'
H H 0.0000 0.0000 'International Tables Vol C Tables 4.2.6.8 and 6.1.1.4'
B B 0.0090 0.0039 'International Tables Vol C Tables 4.2.6.8 and 6.1.1.4'
N N 0.0311 0.0180 'International Tables Vol C Tables 4.2.6.8 and 6.1.1.4'
O O 0.0492 0.0322 'International Tables Vol C Tables 4.2.6.8 and 6.1.1.4'
Sm Sm -5.3236 12.2178 'International Tables Vol C Tables 4.2.6.8 and 6.1.1.4'

loop_
_geom_angle_atom_site_label_1
_geom_angle_atom_site_label_2
_geom_angle_atom_site_label_3
_geom_angle
_geom_angle_site_symmetry_1
_geom_angle_site_symmetry_3
_geom_angle_publ_flag
O1 Sm1 N1 85.0(8) . . ?
O1 Sm1 N3 141.7(8) . . ?
O1 Sm1 N5 71.5(9) . . ?
O1 Sm1 N7 79.5(8) . . ?
O1 Sm1 N9 143.8(9) . . ?
O1 Sm1 N11 116.6(10) . . ?
O2 Sm1 O1 81.3(10) . . ?
O2 Sm1 N1 82.2(7) . . ?
O2 Sm1 N3 119.6(8) . . ?
O2 Sm1 N5 143.5(8) . . ?
O2 Sm1 N7 79.4(8) . . ?
O2 Sm1 N9 72.2(8) . . ?
O2 Sm1 N11 140.8(7) . . ?
N1 Sm1 N3 68.4(7) . . ?
N1 Sm1 N5 71.8(7) . . ?
N1 Sm1 N7 157.5(7) . . ?
N1 Sm1 N9 114.5(8) . . ?
N1 Sm1 N11 131.1(7) . . ?
N5 Sm1 N3 74.2(7) . . ?
N5 Sm1 N7 117.6(8) . . ?
N5 Sm1 N9 142.0(8) . . ?
N5 Sm1 N11 74.9(8) . . ?
N7 Sm1 N3 132.7(7) . . ?
N7 Sm1 N9 71.9(8) . . ?
N7 Sm1 N11 71.0(8) . . ?
N9 Sm1 N3 74.2(8) . . ?
N11 Sm1 N3 68.9(9) . . ?
N11 Sm1 N9 74.5(8) . . ?
Sm3 Sm2 Sm4 61.96(5) . . ?
O2 Sm2 Sm3 100.8(5) . . ?
O2 Sm2 Sm4 106.3(6) . . ?
O2 Sm2 O5 135.5(7) . . ?
O2 Sm2 O9 72.2(7) . . ?
O2 Sm2 N13 144.5(7) . . ?
O2 Sm2 N15 80.1(8) . . ?
O2 Sm2 N17 77.1(8) . . ?
O5 Sm2 Sm3 43.3(4) . . ?
O5 Sm2 Sm4 40.4(5) . . ?
O5 Sm2 N13 79.8(7) . . ?
O5 Sm2 N15 133.2(7) . . ?
O5 Sm2 N17 135.1(7) . . ?
O6 Sm2 Sm3 39.0(5) . . ?
O6 Sm2 Sm4 101.0(5) . . ?
O6 Sm2 O2 89.9(7) . . ?
O6 Sm2 O5 74.8(7) . . ?
O6 Sm2 O8 137.1(7) . . ?
O6 Sm2 O9 70.3(7) . . ?
O6 Sm2 N13 106.2(8) . . ?
O6 Sm2 N15 76.6(7) . . ?
O6 Sm2 N17 146.2(8) . . ?
O8 Sm2 Sm3 98.3(5) . . ?
O8 Sm2 Sm4 36.4(5) . . ?
O8 Sm2 O2 97.5(8) . . ?
O8 Sm2 O5 70.4(7) . . ?
O8 Sm2 O9 72.1(7) . . ?
O8 Sm2 N13 91.7(8) . . ?
O8 Sm2 N15 146.3(7) . . ?
O8 Sm2 N17 76.2(7) . . ?
O9 Sm2 Sm3 42.3(5) . . ?
O9 Sm2 Sm4 46.6(5) . . ?
O9 Sm2 O5 63.3(7) . . ?
O9 Sm2 N13 142.8(7) . . ?
O9 Sm2 N15 136.2(6) . . ?
O9 Sm2 N17 131.7(7) . . ?
N13 Sm2 Sm3 111.7(5) . . ?
N13 Sm2 Sm4 101.4(5) . . ?
N13 Sm2 N15 73.5(7) . . ?
N13 Sm2 N17 72.0(7) . . ?
N15 Sm2 Sm3 115.3(5) . . ?
N15 Sm2 Sm4 173.2(6) . . ?
N17 Sm2 Sm3 173.6(5) . . ?
N17 Sm2 Sm4 112.6(5) . . ?
N17 Sm2 N15 70.5(7) . . ?
Sm2 Sm3 Sm4 59.57(4) . . ?
Sm2 Sm3 Sm5 84.65(5) . . ?
Sm5 Sm3 Sm4 59.33(4) . . ?
O3 Sm3 Sm2 107.1(5) . . ?
O3 Sm3 Sm4 96.8(5) . . ?
O3 Sm3 Sm5 37.6(5) . . ?
O3 Sm3 O5 132.2(7) . . ?
O3 Sm3 O6 103.9(8) . . ?
O3 Sm3 O7 72.5(8) . . ?
O3 Sm3 O9 70.8(7) . . ?
O3 Sm3 N19 80.6(8) . . ?
O3 Sm3 N21 152.2(7) . . ?
O3 Sm3 N23 88.6(8) . . ?
O5 Sm3 Sm2 43.8(5) . . ?
O5 Sm3 Sm4 38.8(5) . . ?
O5 Sm3 Sm5 95.3(5) . . ?
O5 Sm3 N19 144.6(7) . . ?
O5 Sm3 N21 75.6(7) . . ?
O5 Sm3 N23 118.1(8) . . ?
O6 Sm3 Sm2 39.5(5) . . ?
O6 Sm3 Sm4 99.1(5) . . ?
O6 Sm3 Sm5 105.1(5) . . ?
O6 Sm3 O5 75.7(7) . . ?
O6 Sm3 O7 134.0(7) . . ?
O6 Sm3 O9 70.9(7) . . ?
O6 Sm3 N19 84.0(7) . . ?
O6 Sm3 N21 81.2(7) . . ?
O6 Sm3 N23 146.8(7) . . ?
O7 Sm3 Sm2 96.3(5) . . ?
O7 Sm3 Sm4 39.2(5) . . ?
O7 Sm3 Sm5 44.6(6) . . ?
O7 Sm3 O5 74.9(7) . . ?
O7 Sm3 O9 64.6(8) . . ?
O7 Sm3 N19 137.2(8) . . ?
O7 Sm3 N21 123.6(9) . . ?
O7 Sm3 N23 78.9(8) . . ?
O9 Sm3 Sm2 42.7(5) . . ?
O9 Sm3 Sm4 45.0(5) . . ?
O9 Sm3 Sm5 42.0(5) . . ?
O9 Sm3 O5 63.9(7) . . ?
O9 Sm3 N19 135.3(7) . . ?
O9 Sm3 N21 135.0(6) . . ?
O9 Sm3 N23 141.9(7) . . ?
N19 Sm3 Sm2 123.5(6) . . ?
N19 Sm3 Sm4 176.4(6) . . ?
N19 Sm3 Sm5 118.1(6) . . ?
N19 Sm3 N21 72.8(8) . . ?
N21 Sm3 Sm2 94.2(4) . . ?
N21 Sm3 Sm4 109.5(5) . . ?
N21 Sm3 Sm5 167.5(6) . . ?
N23 Sm3 Sm2 161.5(6) . . ?
N23 Sm3 Sm4 110.0(6) . . ?
N23 Sm3 Sm5 103.3(6) . . ?
N23 Sm3 N19 67.7(8) . . ?
N23 Sm3 N21 74.4(7) . . ?
Sm2 Sm4 Sm3 58.47(4) . . ?
Sm5 Sm4 Sm2 83.75(5) . . ?
Sm5 Sm4 Sm3 58.79(4) . . ?
O4 Sm4 Sm2 103.1(6) . . ?
O4 Sm4 Sm3 98.3(5) . . ?
O4 Sm4 Sm5 39.6(5) . . ?
O4 Sm4 O5 133.2(7) . . ?
O4 Sm4 O7 76.5(8) . . ?
O4 Sm4 O9 71.5(7) . . ?
O4 Sm4 N25 131.7(8) . . ?
O4 Sm4 N27 129.5(8) . . ?
O4 Sm4 N29 75.2(8) . . ?
O5 Sm4 Sm2 42.9(5) . . ?
O5 Sm4 Sm3 40.6(4) . . ?
O5 Sm4 Sm5 96.6(5) . . ?
O5 Sm4 O7 77.0(7) . . ?
O5 Sm4 O9 62.0(7) . . ?
O5 Sm4 N25 89.9(8) . . ?
O5 Sm4 N27 78.3(8) . . ?
O5 Sm4 N29 148.4(7) . . ?
O7 Sm4 Sm2 95.6(6) . . ?
O7 Sm4 Sm3 39.6(6) . . ?
O7 Sm4 Sm5 44.2(6) . . ?
O7 Sm4 O9 61.6(7) . . ?
O7 Sm4 N25 145.3(9) . . ?
O7 Sm4 N27 75.1(8) . . ?
O7 Sm4 N29 102.0(8) . . ?
O8 Sm4 Sm2 38.3(6) . . ?
O8 Sm4 Sm3 96.6(6) . . ?
O8 Sm4 Sm5 101.3(6) . . ?
O8 Sm4 O4 95.6(8) . . ?
O8 Sm4 O5 74.3(7) . . ?
O8 Sm4 O7 130.9(8) . . ?
O8 Sm4 O9 69.9(7) . . ?
O8 Sm4 N25 73.3(8) . . ?
O8 Sm4 N27 134.3(8) . . ?
O8 Sm4 N29 123.0(8) . . ?
O9 Sm4 Sm2 42.2(4) . . ?
O9 Sm4 Sm3 40.6(4) . . ?
O9 Sm4 Sm5 42.0(5) . . ?
N25 Sm4 Sm2 96.1(5) . . ?
N25 Sm4 Sm3 129.2(7) . . ?
N25 Sm4 Sm5 170.2(6) . . ?
N25 Sm4 O9 138.3(7) . . ?
N27 Sm4 Sm2 120.4(6) . . ?
N27 Sm4 Sm3 85.1(5) . . ?
N27 Sm4 Sm5 117.7(5) . . ?
N27 Sm4 O9 125.7(7) . . ?
N27 Sm4 N25 70.8(8) . . ?
N29 Sm4 Sm2 161.3(5) . . ?
N29 Sm4 Sm3 140.1(5) . . ?
N29 Sm4 Sm5 104.4(5) . . ?
N29 Sm4 O9 145.5(7) . . ?
N29 Sm4 N25 73.0(8) . . ?
N29 Sm4 N27 71.1(8) . . ?
Sm3 Sm5 Sm4 61.89(4) . . ?
O1 Sm5 Sm3 102.8(7) . . ?
O1 Sm5 Sm4 100.8(6) . . ?
O1 Sm5 O7 133.0(9) . . ?
O1 Sm5 O9 70.5(9) . . ?
O1 Sm5 N31 77.1(9) . . ?
O1 Sm5 N33 76.6(10) . . ?
O1 Sm5 N35 140.4(10) . . ?
O3 Sm5 Sm3 37.1(5) . . ?
O3 Sm5 Sm4 98.8(5) . . ?
O3 Sm5 O1 99.8(9) . . ?
O3 Sm5 O4 137.1(8) . . ?
O3 Sm5 O7 69.8(8) . . ?
O3 Sm5 O9 70.4(7) . . ?
O3 Sm5 N31 75.1(9) . . ?
O3 Sm5 N33 145.1(8) . . ?
O3 Sm5 N35 99.6(9) . . ?
O4 Sm5 Sm3 100.1(6) . . ?
O4 Sm5 Sm4 38.3(6) . . ?
O4 Sm5 O1 90.7(8) . . ?
O4 Sm5 O7 72.7(8) . . ?
O4 Sm5 O9 74.5(7) . . ?
O4 Sm5 N31 147.5(9) . . ?
O4 Sm5 N33 77.7(8) . . ?
O4 Sm5 N35 98.0(9) . . ?
O7 Sm5 Sm3 42.0(6) . . ?
O7 Sm5 Sm4 41.2(5) . . ?
O7 Sm5 N31 136.6(9) . . ?
O7 Sm5 N33 137.1(10) . . ?
O9 Sm5 Sm3 42.1(5) . . ?
O9 Sm5 Sm4 46.7(5) . . ?
O9 Sm5 O7 62.8(7) . . ?
O9 Sm5 N31 126.7(8) . . ?
O9 Sm5 N33 136.1(7) . . ?
O9 Sm5 N35 149.0(9) . . ?
N31 Sm5 Sm3 111.8(7) . . ?
N31 Sm5 Sm4 173.0(6) . . ?
N31 Sm5 N33 70.3(9) . . ?
N33 Sm5 Sm3 177.7(5) . . ?
N33 Sm5 Sm4 116.0(6) . . ?
N35 Sm5 Sm3 113.4(7) . . ?
N35 Sm5 Sm4 109.9(7) . . ?
N35 Sm5 O7 86.2(9) . . ?
N35 Sm5 N31 75.1(9) . . ?
N35 Sm5 N33 67.8(10) . . ?
O10 Sm6 N37 79.6(8) . . ?
O10 Sm6 N39 138.9(8) . . ?
O10 Sm6 N41 72.1(9) . . ?
O10 Sm6 N43 82.3(7) . . ?
O10 Sm6 N45 144.7(10) . . ?
O10 Sm6 N47 118.5(8) . . ?
O11 Sm6 O10 79.0(8) . . ?
O11 Sm6 N37 79.3(8) . . ?
O11 Sm6 N39 119.8(8) . . ?
O11 Sm6 N41 143.5(8) . . ?
O11 Sm6 N43 81.4(9) . . ?
O11 Sm6 N45 73.0(9) . . ?
O11 Sm6 N47 141.3(8) . . ?
N37 Sm6 N39 70.0(7) . . ?
N37 Sm6 N41 74.0(9) . . ?
N37 Sm6 N47 135.0(8) . . ?
N41 Sm6 N39 73.4(9) . . ?
N41 Sm6 N47 73.9(8) . . ?
N43 Sm6 N37 155.7(7) . . ?
N43 Sm6 N39 133.4(7) . . ?
N43 Sm6 N41 115.4(9) . . ?
N43 Sm6 N47 68.5(8) . . ?
N45 Sm6 N37 114.9(9) . . ?
N45 Sm6 N39 75.2(9) . . ?
N45 Sm6 N41 141.4(9) . . ?
N45 Sm6 N43 72.8(9) . . ?
N45 Sm6 N47 75.2(9) . . ?
N47 Sm6 N39 71.2(8) . . ?
Sm9 Sm7 Sm8 61.45(5) . . ?
O11 Sm7 Sm8 104.0(6) . . ?
O11 Sm7 Sm9 98.8(6) . . ?
O11 Sm7 O15 132.4(8) . . ?
O11 Sm7 O18 70.6(7) . . ?
O11 Sm7 N49 141.9(8) . . ?
O11 Sm7 N51 77.2(9) . . ?
O11 Sm7 N53 80.0(9) . . ?
O15 Sm7 Sm8 40.8(5) . . ?
O15 Sm7 Sm9 41.9(6) . . ?
O15 Sm7 N49 85.5(8) . . ?
O15 Sm7 N51 135.0(8) . . ?
O15 Sm7 N53 135.8(9) . . ?
O16 Sm7 Sm8 38.0(5) . . ?
O16 Sm7 Sm9 99.1(5) . . ?
O16 Sm7 O11 94.1(8) . . ?
O16 Sm7 O15 73.4(7) . . ?
O16 Sm7 O17 136.8(8) . . ?
O16 Sm7 O18 70.5(7) . . ?
O16 Sm7 N49 102.3(10) . . ?
O16 Sm7 N51 147.2(8) . . ?
O16 Sm7 N53 75.3(8) . . ?
O17 Sm7 Sm8 99.2(6) . . ?
O17 Sm7 Sm9 37.7(6) . . ?
O17 Sm7 O11 92.1(8) . . ?
O17 Sm7 O15 71.0(8) . . ?
O17 Sm7 O18 71.5(7) . . ?
O17 Sm7 N49 98.7(10) . . ?
O17 Sm7 N51 75.8(8) . . ?
O17 Sm7 N53 147.7(9) . . ?
O18 Sm7 Sm8 44.9(5) . . ?
O18 Sm7 Sm9 42.5(4) . . ?
O18 Sm7 O15 61.9(7) . . ?
O18 Sm7 N49 147.4(7) . . ?
O18 Sm7 N51 132.4(8) . . ?
O18 Sm7 N53 132.4(8) . . ?
N49 Sm7 Sm8 110.1(6) . . ?
N49 Sm7 Sm9 112.0(6) . . ?
N49 Sm7 N53 71.5(9) . . ?
N51 Sm7 Sm8 174.8(6) . . ?
N51 Sm7 Sm9 113.5(6) . . ?
N51 Sm7 N49 70.3(9) . . ?
N51 Sm7 N53 72.0(9) . . ?
N53 Sm7 Sm8 113.1(7) . . ?
N53 Sm7 Sm9 174.1(6) . . ?
Sm7 Sm8 Sm9 58.91(5) . . ?
Sm10 Sm8 Sm7 83.72(5) . . ?
Sm10 Sm8 Sm9 59.15(4) . . ?
O12 Sm8 Sm7 102.1(5) . . ?
O12 Sm8 Sm9 96.5(5) . . ?
O12 Sm8 Sm10 37.4(5) . . ?
O12 Sm8 O14 74.5(7) . . ?
O12 Sm8 O15 131.3(8) . . ?
O12 Sm8 O16 94.1(7) . . ?
O12 Sm8 O18 69.5(7) . . ?
O12 Sm8 N55 122.4(9) . . ?
O12 Sm8 N57 132.8(8) . . ?
O12 Sm8 N59 75.0(7) . . ?
O14 Sm8 Sm7 96.4(5) . . ?
O14 Sm8 Sm9 40.0(5) . . ?
O14 Sm8 Sm10 44.5(5) . . ?
O14 Sm8 O15 76.6(8) . . ?
O14 Sm8 O18 62.0(6) . . ?
O14 Sm8 N55 150.3(7) . . ?
O14 Sm8 N57 78.1(7) . . ?
O14 Sm8 N59 90.5(7) . . ?
O15 Sm8 Sm7 43.9(5) . . ?
O15 Sm8 Sm9 39.9(6) . . ?
O15 Sm8 Sm10 96.3(6) . . ?
O15 Sm8 O18 62.4(7) . . ?
O15 Sm8 N55 101.8(9) . . ?
O15 Sm8 N57 76.2(7) . . ?
O15 Sm8 N59 143.4(7) . . ?
O16 Sm8 Sm7 37.3(5) . . ?
O16 Sm8 Sm9 95.8(6) . . ?
O16 Sm8 Sm10 98.8(6) . . ?
O16 Sm8 O14 129.8(8) . . ?
O16 Sm8 O15 75.6(7) . . ?
O16 Sm8 O18 68.1(7) . . ?
O16 Sm8 N55 76.6(8) . . ?
O16 Sm8 N57 132.6(8) . . ?
O16 Sm8 N59 134.4(8) . . ?
O18 Sm8 Sm7 42.6(5) . . ?
O18 Sm8 Sm9 41.1(4) . . ?
O18 Sm8 Sm10 41.6(5) . . ?
O18 Sm8 N55 143.8(7) . . ?
O18 Sm8 N57 127.1(6) . . ?
N55 Sm8 Sm7 102.6(6) . . ?
N55 Sm8 Sm9 140.6(7) . . ?
N55 Sm8 Sm10 159.5(7) . . ?
N55 Sm8 N57 72.8(8) . . ?
N57 Sm8 Sm7 118.6(6) . . ?
N57 Sm8 Sm9 86.0(5) . . ?
N57 Sm8 Sm10 121.5(5) . . ?
N59 Sm8 Sm7 171.6(5) . . ?
N59 Sm8 Sm9 128.9(5) . . ?
N59 Sm8 Sm10 97.9(5) . . ?
N59 Sm8 O18 139.6(7) . . ?
N59 Sm8 N55 73.1(8) . . ?
N59 Sm8 N57 67.6(8) . . ?
Sm7 Sm9 Sm8 59.63(5) . . ?
Sm7 Sm9 Sm10 84.20(5) . . ?
Sm10 Sm9 Sm8 59.33(4) . . ?
O13 Sm9 Sm7 104.7(5) . . ?
O13 Sm9 Sm8 98.1(6) . . ?
O13 Sm9 Sm10 38.8(6) . . ?
O13 Sm9 O14 75.4(8) . . ?
O13 Sm9 O15 133.1(8) . . ?
O13 Sm9 O17 102.8(8) . . ?
O13 Sm9 O18 70.5(7) . . ?
O13 Sm9 N61 148.7(8) . . ?
O13 Sm9 N63 88.4(10) . . ?
O13 Sm9 N65 79.2(8) . . ?
O14 Sm9 Sm7 96.1(5) . . ?
O14 Sm9 Sm8 39.0(5) . . ?
O14 Sm9 Sm10 44.7(5) . . ?
O14 Sm9 O18 63.2(6) . . ?
O14 Sm9 N61 107.9(9) . . ?
O14 Sm9 N63 146.8(9) . . ?
O14 Sm9 N65 77.1(7) . . ?
O15 Sm9 Sm7 44.4(5) . . ?
O15 Sm9 Sm8 39.3(6) . . ?
O15 Sm9 Sm10 95.9(6) . . ?
O15 Sm9 O14 75.1(8) . . ?
O15 Sm9 O18 63.8(7) . . ?
O15 Sm9 N61 75.8(8) . . ?
O15 Sm9 N63 133.7(10) . . ?
O15 Sm9 N65 127.3(9) . . ?
O17 Sm9 Sm7 38.4(6) . . ?
O17 Sm9 Sm8 98.0(6) . . ?
O17 Sm9 Sm10 106.2(5) . . ?
O17 Sm9 O14 133.5(7) . . ?
O17 Sm9 O15 73.8(8) . . ?
O17 Sm9 O18 72.4(7) . . ?
O17 Sm9 N61 96.8(9) . . ?
O17 Sm9 N63 77.9(9) . . ?
O17 Sm9 N65 149.2(8) . . ?
O18 Sm9 Sm7 42.9(5) . . ?
O18 Sm9 Sm8 43.7(5) . . ?
O18 Sm9 Sm10 41.5(5) . . ?
O18 Sm9 N61 139.6(8) . . ?
O18 Sm9 N63 138.0(7) . . ?
O18 Sm9 N65 134.5(7) . . ?
N61 Sm9 Sm7 105.8(7) . . ?
N61 Sm9 Sm8 103.0(7) . . ?
N61 Sm9 Sm10 152.4(8) . . ?
N63 Sm9 Sm7 116.2(7) . . ?
N63 Sm9 Sm8 173.0(8) . . ?
N63 Sm9 Sm10 127.1(8) . . ?
N63 Sm9 N61 72.1(10) . . ?
N63 Sm9 N65 71.4(9) . . ?
N65 Sm9 Sm7 171.2(7) . . ?
N65 Sm9 Sm8 112.3(6) . . ?
N65 Sm9 Sm10 94.5(5) . . ?
N65 Sm9 N61 71.6(9) . . ?
Sm9 Sm10 Sm8 61.51(5) . . ?
O10 Sm10 Sm8 101.0(6) . . ?
O10 Sm10 Sm9 104.5(6) . . ?
O10 Sm10 O13 99.0(8) . . ?
O10 Sm10 O14 133.9(8) . . ?
O10 Sm10 O18 72.4(7) . . ?
O10 Sm10 N67 143.6(7) . . ?
O10 Sm10 N69 76.5(7) . . ?
O10 Sm10 N71 80.5(9) . . ?
O12 Sm10 Sm8 37.4(5) . . ?
O12 Sm10 Sm9 98.9(5) . . ?
O12 Sm10 O10 90.5(7) . . ?
O12 Sm10 O13 134.9(8) . . ?
O12 Sm10 O14 71.2(7) . . ?
O12 Sm10 O18 72.4(7) . . ?
O12 Sm10 N67 96.2(7) . . ?
O12 Sm10 N69 78.4(7) . . ?
O12 Sm10 N71 147.7(8) . . ?
O13 Sm10 Sm8 97.6(6) . . ?
O13 Sm10 Sm9 36.0(6) . . ?
O13 Sm10 O14 70.7(7) . . ?
O13 Sm10 O18 68.8(7) . . ?
O13 Sm10 N67 101.3(7) . . ?
O13 Sm10 N69 146.7(7) . . ?
O13 Sm10 N71 77.4(9) . . ?
O14 Sm10 Sm8 40.7(5) . . ?
O14 Sm10 Sm9 42.1(5) . . ?
O14 Sm10 N69 135.5(7) . . ?
O14 Sm10 N71 135.4(8) . . ?
O18 Sm10 Sm8 45.0(5) . . ?
O18 Sm10 Sm9 42.2(4) . . ?
O18 Sm10 O14 61.8(6) . . ?
O18 Sm10 N67 143.5(6) . . ?
O18 Sm10 N69 136.7(6) . . ?
O18 Sm10 N71 131.9(8) . . ?
N67 Sm10 Sm8 105.9(5) . . ?
N67 Sm10 Sm9 109.7(5) . . ?
N67 Sm10 O14 81.6(6) . . ?
N67 Sm10 N69 70.0(6) . . ?
N67 Sm10 N71 74.9(8) . . ?
N69 Sm10 Sm8 115.7(5) . . ?
N69 Sm10 Sm9 177.2(5) . . ?
N71 Sm10 Sm8 174.9(7) . . ?
N71 Sm10 Sm9 113.4(7) . . ?
N71 Sm10 N69 69.3(8) . . ?
Sm1 O1 Sm5 163.1(14) . . ?
Sm1 O2 Sm2 160.0(11) . . ?
Sm3 O3 Sm5 105.4(8) . . ?
Sm4 O4 Sm5 102.1(9) . . ?
Sm2 O5 H5 120.3 . . ?
Sm3 O5 Sm2 92.9(7) . . ?
Sm3 O5 H5 120.3 . . ?
Sm4 O5 Sm2 96.8(7) . . ?
Sm4 O5 Sm3 100.6(7) . . ?
Sm4 O5 H5 120.3 . . ?
Sm3 O6 Sm2 101.5(8) . . ?
Sm3 O7 Sm5 93.5(8) . . ?
Sm3 O7 H7 120.5 . . ?
Sm4 O7 Sm3 101.2(9) . . ?
Sm4 O7 Sm5 94.7(8) . . ?
Sm4 O7 H7 120.5 . . ?
Sm5 O7 H7 120.5 . . ?
Sm4 O8 Sm2 105.2(8) . . ?
Sm2 O9 Sm4 91.2(6) . . ?
Sm3 O9 Sm2 95.0(8) . . ?
Sm3 O9 Sm4 94.3(7) . . ?
Sm5 O9 Sm2 168.6(10) . . ?
Sm5 O9 Sm3 95.9(7) . . ?
Sm5 O9 Sm4 91.3(7) . . ?
Sm10 O10 Sm6 162.4(11) . . ?
Sm6 O11 Sm7 163.7(11) . . ?
Sm10 O12 Sm8 105.2(8) . . ?
Sm9 O13 Sm10 105.2(9) . . ?
Sm8 O14 Sm9 101.0(8) . . ?
Sm8 O14 Sm10 94.7(6) . . ?
Sm8 O14 H14A 120.6 . . ?
Sm9 O14 Sm10 93.2(7) . . ?
Sm9 O14 H14A 120.6 . . ?
Sm10 O14 H14A 120.6 . . ?
Sm7 O15 H15A 120.4 . . ?
Sm8 O15 Sm7 95.3(7) . . ?
Sm8 O15 Sm9 100.8(9) . . ?
Sm8 O15 H15A 120.4 . . ?
Sm9 O15 Sm7 93.6(8) . . ?
Sm9 O15 H15A 120.4 . . ?
Sm7 O16 Sm8 104.7(8) . . ?
Sm9 O17 Sm7 103.8(9) . . ?
Sm7 O18 Sm8 92.6(7) . . ?
Sm9 O18 Sm7 94.7(7) . . ?
Sm9 O18 Sm8 95.2(6) . . ?
Sm10 O18 Sm7 167.1(8) . . ?
Sm10 O18 Sm8 93.3(7) . . ?
Sm10 O18 Sm9 96.3(7) . . ?
N2 N1 Sm1 127.2(17) . . ?
C1 N1 Sm1 129.8(16) . . ?
C1 N1 N2 103(2) . . ?
N1 N2 B1 121(2) . . ?
C3 N2 N1 111(2) . . ?
C3 N2 B1 128(2) . . ?
N4 N3 Sm1 121.1(18) . . ?
N4 N3 C4 109(2) . . ?
C4 N3 Sm1 128.9(18) . . ?
N3 N4 C6 107(3) . . ?
N3 N4 B1 124(3) . . ?
C6 N4 B1 129(3) . . ?
N6 N5 Sm1 124.1(18) . . ?
N6 N5 C7 109(3) . . ?
C7 N5 Sm1 126.3(18) . . ?
N5 N6 C9 105(3) . . ?
N5 N6 B1 123(3) . . ?
C9 N6 B1 131(3) . . ?
N8 N7 Sm1 122.6(16) . . ?
N8 N7 C10 107(2) . . ?
C10 N7 Sm1 130.5(15) . . ?
N7 N8 B2 121(2) . . ?
C12 N8 N7 109(2) . . ?
C12 N8 B2 130(2) . . ?
N10 N9 Sm1 121.8(18) . . ?
C13 N9 Sm1 124.1(19) . . ?
C13 N9 N10 114(3) . . ?
N9 N10 C15 104(3) . . ?
N9 N10 B2 121(3) . . ?
C15 N10 B2 135(3) . . ?
N12 N11 Sm1 123(2) . . ?
C16 N11 Sm1 131(2) . . ?
C16 N11 N12 105(3) . . ?
N11 N12 B2 119(3) . . ?
C18 N12 N11 110(3) . . ?
C18 N12 B2 131(3) . . ?
N14 N13 Sm2 124.4(17) . . ?
C19 N13 Sm2 131.3(18) . . ?
C19 N13 N14 104(2) . . ?
N13 N14 C21 111(2) . . ?
N13 N14 B3 123(2) . . ?
C21 N14 B3 126(2) . . ?
N16 N15 Sm2 122.7(17) . . ?
C22 N15 Sm2 127.5(17) . . ?
C22 N15 N16 109(2) . . ?
N15 N16 B3 125(2) . . ?
C24 N16 N15 105(2) . . ?
C24 N16 B3 130(2) . . ?
N18 N17 Sm2 123.7(16) . . ?
N18 N17 C25 107(2) . . ?
C25 N17 Sm2 128.8(16) . . ?
N17 N18 B3 123(2) . . ?
C27 N18 N17 107(2) . . ?
C27 N18 B3 129(2) . . ?
N20 N19 Sm3 123.6(17) . . ?
C28 N19 Sm3 126.4(18) . . ?
C28 N19 N20 108(3) . . ?
N19 N20 C30 110(3) . . ?
N19 N20 B4 123(2) . . ?
C30 N20 B4 127(3) . . ?
N22 N21 Sm3 122.9(16) . . ?
N22 N21 C31 110(2) . . ?
C31 N21 Sm3 125.8(18) . . ?
N21 N22 C33 106(2) . . ?
N21 N22 B4 126(3) . . ?
C33 N22 B4 124(3) . . ?
N24 N23 Sm3 125.1(18) . . ?
N24 N23 C34 105(2) . . ?
C34 N23 Sm3 125(2) . . ?
N23 N24 C36 113(2) . . ?
N23 N24 B4 123(2) . . ?
C36 N24 B4 121(2) . . ?
N26 N25 Sm4 125.0(16) . . ?
C37 N25 Sm4 128(2) . . ?
C37 N25 N26 107(3) . . ?
N25 N26 C39 104(2) . . ?
N25 N26 B5 121(3) . . ?
C39 N26 B5 135(3) . . ?
N28 N27 Sm4 123.5(17) . . ?
N28 N27 C40 104(2) . . ?
C40 N27 Sm4 131.9(19) . . ?
N27 N28 B5 124(3) . . ?
C42 N28 N27 113(2) . . ?
C42 N28 B5 123(3) . . ?
N30 N29 Sm4 124.3(18) . . ?
C43 N29 Sm4 133(2) . . ?
C43 N29 N30 102(3) . . ?
N29 N30 B5 123(3) . . ?
C45 N30 N29 113(3) . . ?
C45 N30 B5 123(3) . . ?
N32 N31 Sm5 123(2) . . ?
N32 N31 C46 109(3) . . ?
C46 N31 Sm5 127(2) . . ?
N31 N32 C48 103(3) . . ?
N31 N32 B6 122(3) . . ?
C48 N32 B6 131(4) . . ?
N34 N33 Sm5 123.5(19) . . ?
C49 N33 Sm5 130.6(18) . . ?
C49 N33 N34 106(3) . . ?
N33 N34 B6 122(3) . . ?
C51 N34 N33 109(2) . . ?
C51 N34 B6 130(3) . . ?
N36 N35 Sm5 127(3) . . ?
N36 N35 C52 104(3) . . ?
C52 N35 Sm5 129(2) . . ?
N35 N36 B6 121(4) . . ?
C54 N36 N35 111(3) . . ?
C54 N36 B6 127(4) . . ?
N38 N37 Sm6 123.1(16) . . ?
C55 N37 Sm6 132(2) . . ?
C55 N37 N38 105(3) . . ?
N37 N38 B7 118(3) . . ?
C57 N38 N37 108(3) . . ?
C57 N38 B7 134(3) . . ?
N40 N39 Sm6 119.9(17) . . ?
N40 N39 C58 109(3) . . ?
C58 N39 Sm6 128(2) . . ?
N39 N40 C60 106(3) . . ?
N39 N40 B7 122(3) . . ?
C60 N40 B7 132(3) . . ?
N42 N41 Sm6 123(2) . . ?
C61 N41 Sm6 130(3) . . ?
C61 N41 N42 107(3) . . ?
N41 N42 B7 118(3) . . ?
C63 N42 N41 107(3) . . ?
C63 N42 B7 136(4) . . ?
N44 N43 Sm6 124.7(18) . . ?
N44 N43 C64 106(2) . . ?
C64 N43 Sm6 129.4(18) . . ?
N43 N44 C66 111(3) . . ?
N43 N44 B8 118(3) . . ?
C66 N44 B8 131(3) . . ?
N46 N45 Sm6 122(2) . . ?
N46 N45 C67 106(3) . . ?
C67 N45 Sm6 132(2) . . ?
N45 N46 B8 123(4) . . ?
C69 N46 N45 107(4) . . ?
C69 N46 B8 131(3) . . ?
N48 N47 Sm6 122.6(18) . . ?
N48 N47 C70 109(2) . . ?
C70 N47 Sm6 126.6(19) . . ?
N47 N48 C72 108(3) . . ?
N47 N48 B8 119(3) . . ?
C72 N48 B8 132(3) . . ?
N50 N49 Sm7 121.1(19) . . ?
N50 N49 C73 113(3) . . ?
C73 N49 Sm7 126(2) . . ?
N49 N50 C75 101(3) . . ?
N49 N50 B9 122(3) . . ?
C75 N50 B9 136(3) . . ?
N52 N51 Sm7 124(2) . . ?
N52 N51 C76 106(3) . . ?
C76 N51 Sm7 129(3) . . ?
N51 N52 C78 107(4) . . ?
N51 N52 B9 118(3) . . ?
C78 N52 B9 134(4) . . ?
N54 N53 Sm7 125(2) . . ?
N54 N53 C79 105(3) . . ?
C79 N53 Sm7 130(2) . . ?
N53 N54 C81 108(3) . . ?
N53 N54 B9 118(3) . . ?
C81 N54 B9 134(4) . . ?
N56 N55 Sm8 125(2) . . ?
N56 N55 C82 109(3) . . ?
C82 N55 Sm8 124(2) . . ?
N55 N56 C84 109(3) . . ?
N55 N56 B10 124(3) . . ?
C84 N56 B10 128(3) . . ?
N58 N57 Sm8 121.7(15) . . ?
C85 N57 Sm8 130.2(18) . . ?
C85 N57 N58 108(2) . . ?
N57 N58 B10 123(2) . . ?
C87 N58 N57 108(2) . . ?
C87 N58 B10 127(3) . . ?
N60 N59 Sm8 126.4(18) . . ?
C88 N59 Sm8 132.2(18) . . ?
C88 N59 N60 101(2) . . ?
N59 N60 B10 121(3) . . ?
C90 N60 N59 111(3) . . ?
C90 N60 B10 127(3) . . ?
N62 N61 Sm9 121(2) . . ?
C91 N61 Sm9 132(2) . . ?
C91 N61 N62 107(3) . . ?
N61 N62 C93 108(3) . . ?
N61 N62 B11 127(3) . . ?
C93 N62 B11 125(3) . . ?
N64 N63 Sm9 126(2) . . ?
N64 N63 C94 107(3) . . ?
C94 N63 Sm9 127(2) . . ?
N63 N64 C96 107(3) . . ?
N63 N64 B11 122(3) . . ?
C96 N64 B11 130(3) . . ?
N66 N65 Sm9 125.2(19) . . ?
N66 N65 C97 105(2) . . ?
C97 N65 Sm9 129.9(17) . . ?
N65 N66 C99 111(3) . . ?
N65 N66 B11 121(3) . . ?
C99 N66 B11 128(3) . . ?
N68 N67 Sm10 123.3(14) . . ?
N68 N67 C100 103(2) . . ?
C100 N67 Sm10 133.1(18) . . ?
N67 N68 C102 112(2) . . ?
N67 N68 B12 122(2) . . ?
C102 N68 B12 126(2) . . ?
N70 N69 Sm10 121.7(15) . . ?
N70 N69 C103 113(2) . . ?
C103 N69 Sm10 125.0(17) . . ?
N69 N70 C105 103(2) . . ?
N69 N70 B12 123(2) . . ?
C105 N70 B12 133(3) . . ?
N72 N71 Sm10 125(2) . . ?
C106 N71 Sm10 123(2) . . ?
C106 N71 N72 112(3) . . ?
N71 N72 C108 103(3) . . ?
N71 N72 B12 120(3) . . ?
C108 N72 B12 135(3) . . ?
N1 C1 H1 123.5 . . ?
N1 C1 C2 113(3) . . ?
C2 C1 H1 123.5 . . ?
C1 C2 H2 127.8 . . ?
C3 C2 C1 104(3) . . ?
C3 C2 H2 127.8 . . ?
N2 C3 H3 125.7 . . ?
C2 C3 N2 109(3) . . ?
C2 C3 H3 125.7 . . ?
N3 C4 H4 126.3 . . ?
C5 C4 N3 107(3) . . ?
C5 C4 H4 126.3 . . ?
C4 C5 H5A 126.2 . . ?
C4 C5 C6 108(3) . . ?
C6 C5 H5A 126.2 . . ?
N4 C6 H6 125.6 . . ?
C5 C6 N4 109(3) . . ?
C5 C6 H6 125.6 . . ?
N5 C7 H7A 125.7 . . ?
C8 C7 N5 109(3) . . ?
C8 C7 H7A 125.7 . . ?
C7 C8 H8 127.3 . . ?
C9 C8 C7 105(3) . . ?
C9 C8 H8 127.3 . . ?
N6 C9 H9 124.8 . . ?
C8 C9 N6 110(3) . . ?
C8 C9 H9 124.8 . . ?
N7 C10 H10 125.5 . . ?
N7 C10 C11 109(2) . . ?
C11 C10 H10 125.5 . . ?
C10 C11 H11 126.5 . . ?
C12 C11 C10 107(2) . . ?
C12 C11 H11 126.5 . . ?
N8 C12 C11 109(2) . . ?
N8 C12 H12 125.7 . . ?
C11 C12 H12 125.7 . . ?
N9 C13 H13 128.6 . . ?
N9 C13 C14 103(3) . . ?
C14 C13 H13 128.6 . . ?
C13 C14 H14 124.6 . . ?
C13 C14 C15 111(4) . . ?
C15 C14 H14 124.6 . . ?
N10 C15 C14 108(3) . . ?
N10 C15 H15 125.8 . . ?
C14 C15 H15 125.8 . . ?
N11 C16 H16 125.1 . . ?
N11 C16 C17 110(3) . . ?
C17 C16 H16 125.1 . . ?
C16 C17 H17 126.5 . . ?
C18 C17 C16 107(3) . . ?
C18 C17 H17 126.5 . . ?
N12 C18 C17 108(3) . . ?
N12 C18 H18 126.2 . . ?
C17 C18 H18 126.2 . . ?
N13 C19 H19 124.3 . . ?
N13 C19 C20 111(3) . . ?
C20 C19 H19 124.3 . . ?
C19 C20 H20 126.9 . . ?
C21 C20 C19 106(3) . . ?
C21 C20 H20 126.9 . . ?
N14 C21 H21 126.3 . . ?
C20 C21 N14 107(3) . . ?
C20 C21 H21 126.3 . . ?
N15 C22 H22 125.6 . . ?
N15 C22 C23 109(3) . . ?
C23 C22 H22 125.6 . . ?
C22 C23 H23 127.3 . . ?
C24 C23 C22 105(3) . . ?
C24 C23 H23 127.3 . . ?
N16 C24 H24 124.4 . . ?
C23 C24 N16 111(3) . . ?
C23 C24 H24 124.4 . . ?
N17 C25 H25 125.3 . . ?
C26 C25 N17 109(2) . . ?
C26 C25 H25 125.3 . . ?
C25 C26 H26 127.1 . . ?
C25 C26 C27 106(3) . . ?
C27 C26 H26 127.1 . . ?
N18 C27 C26 110(3) . . ?
N18 C27 H27 125.1 . . ?
C26 C27 H27 125.1 . . ?
N19 C28 H28 126.8 . . ?
N19 C28 C29 106(3) . . ?
C29 C28 H28 126.8 . . ?
C28 C29 H29 124.7 . . ?
C30 C29 C28 111(3) . . ?
C30 C29 H29 124.7 . . ?
N20 C30 H30 127.5 . . ?
C29 C30 N20 105(3) . . ?
C29 C30 H30 127.5 . . ?
N21 C31 H31 126.6 . . ?
N21 C31 C32 107(3) . . ?
C32 C31 H31 126.6 . . ?
C31 C32 H32 126.2 . . ?
C33 C32 C31 108(3) . . ?
C33 C32 H32 126.2 . . ?
N22 C33 H33 125.3 . . ?
C32 C33 N22 109(3) . . ?
C32 C33 H33 125.3 . . ?
N23 C34 H34 126.2 . . ?
N23 C34 C35 108(3) . . ?
C35 C34 H34 126.2 . . ?
C34 C35 H35 124.4 . . ?
C36 C35 C34 111(3) . . ?
C36 C35 H35 124.4 . . ?
N24 C36 H36 128.4 . . ?
C35 C36 N24 103(2) . . ?
C35 C36 H36 128.4 . . ?
N25 C37 H37 123.6 . . ?
N25 C37 C38 113(3) . . ?
C38 C37 H37 123.6 . . ?
C37 C38 H38 129.6 . . ?
C37 C38 C39 101(3) . . ?
C39 C38 H38 129.6 . . ?
N26 C39 H39 122.9 . . ?
C38 C39 N26 114(3) . . ?
C38 C39 H39 122.9 . . ?
N27 C40 H40 125.6 . . ?
C41 C40 N27 109(3) . . ?
C41 C40 H40 125.6 . . ?
C40 C41 H41 125.3 . . ?
C42 C41 C40 109(3) . . ?
C42 C41 H41 125.3 . . ?
N28 C42 C41 105(3) . . ?
N28 C42 H42 127.7 . . ?
C41 C42 H42 127.7 . . ?
N29 C43 H43 124.1 . . ?
N29 C43 C44 112(3) . . ?
C44 C43 H43 124.1 . . ?
C43 C44 H44 126.4 . . ?
C45 C44 C43 107(4) . . ?
C45 C44 H44 126.4 . . ?
N30 C45 C44 105(3) . . ?
N30 C45 H45 127.5 . . ?
C44 C45 H45 127.5 . . ?
N31 C46 H46 125.4 . . ?
C47 C46 N31 109(4) . . ?
C47 C46 H46 125.4 . . ?
C46 C47 H47 128.4 . . ?
C46 C47 C48 103(4) . . ?
C48 C47 H47 128.4 . . ?
N32 C48 H48 123.5 . . ?
C47 C48 N32 113(4) . . ?
C47 C48 H48 123.5 . . ?
N33 C49 H49 124.6 . . ?
N33 C49 C50 111(3) . . ?
C50 C49 H49 124.6 . . ?
C49 C50 H50 127.1 . . ?
C51 C50 C49 106(3) . . ?
C51 C50 H50 127.1 . . ?
N34 C51 C50 109(3) . . ?
N34 C51 H51 125.7 . . ?
C50 C51 H51 125.7 . . ?
N35 C52 H52 124.7 . . ?
C53 C52 N35 111(4) . . ?
C53 C52 H52 124.7 . . ?
C52 C53 H53 127.2 . . ?
C52 C53 C54 106(4) . . ?
C54 C53 H53 127.2 . . ?
N36 C54 C53 109(4) . . ?
N36 C54 H54 125.4 . . ?
C53 C54 H54 125.4 . . ?
N37 C55 H55 123.8 . . ?
N37 C55 C56 112(3) . . ?
C56 C55 H55 123.8 . . ?
C55 C56 H56 128.0 . . ?
C55 C56 C57 104(3) . . ?
C57 C56 H56 128.0 . . ?
N38 C57 C56 110(3) . . ?
N38 C57 H57 124.8 . . ?
C56 C57 H57 124.8 . . ?
N39 C58 H58 125.4 . . ?
N39 C58 C59 109(3) . . ?
C59 C58 H58 125.4 . . ?
C58 C59 H59 127.8 . . ?
C58 C59 C60 104(3) . . ?
C60 C59 H59 127.8 . . ?
N40 C60 C59 111(3) . . ?
N40 C60 H60 124.7 . . ?
C59 C60 H60 124.7 . . ?
N41 C61 H61 124.7 . . ?
N41 C61 C62 111(4) . . ?
C62 C61 H61 124.7 . . ?
C61 C62 H62 127.8 . . ?
C63 C62 C61 104(4) . . ?
C63 C62 H62 127.8 . . ?
N42 C63 C62 111(3) . . ?
N42 C63 H63 124.4 . . ?
C62 C63 H63 124.4 . . ?
N43 C64 H64 125.1 . . ?
N43 C64 C65 110(3) . . ?
C65 C64 H64 125.1 . . ?
C64 C65 H65 126.7 . . ?
C66 C65 C64 107(3) . . ?
C66 C65 H65 126.7 . . ?
N44 C66 C65 107(3) . . ?
N44 C66 H66 126.5 . . ?
C65 C66 H66 126.5 . . ?
N45 C67 H67 123.9 . . ?
N45 C67 C68 112(4) . . ?
C68 C67 H67 123.9 . . ?
C67 C68 H68 129.5 . . ?
C69 C68 C67 101(4) . . ?
C69 C68 H68 129.5 . . ?
N46 C69 C68 113(4) . . ?
N46 C69 H69 123.6 . . ?
C68 C69 H69 123.6 . . ?
N47 C70 H70 126.2 . . ?
N47 C70 C71 108(3) . . ?
C71 C70 H70 126.2 . . ?
C70 C71 H71 126.8 . . ?
C72 C71 C70 106(3) . . ?
C72 C71 H71 126.8 . . ?
N48 C72 C71 108(3) . . ?
N48 C72 H72 125.8 . . ?
C71 C72 H72 125.8 . . ?
N49 C73 H73 126.3 . . ?
N49 C73 C74 107(3) . . ?
C74 C73 H73 126.3 . . ?
C73 C74 H74 128.6 . . ?
C75 C74 C73 103(3) . . ?
C75 C74 H74 128.6 . . ?
N50 C75 C74 115(3) . . ?
N50 C75 H75 122.6 . . ?
C74 C75 H75 122.6 . . ?
N51 C76 H76 123.0 . . ?
N51 C76 C77 114(4) . . ?
C77 C76 H76 123.0 . . ?
C76 C77 H77 129.9 . . ?
C78 C77 C76 100(5) . . ?
C78 C77 H77 129.9 . . ?
N52 C78 C77 113(5) . . ?
N52 C78 H78 123.6 . . ?
C77 C78 H78 123.6 . . ?
N53 C79 H79 122.8 . . ?
N53 C79 C80 114(4) . . ?
C80 C79 H79 122.8 . . ?
C79 C80 H80 129.8 . . ?
C81 C80 C79 100(4) . . ?
C81 C80 H80 129.8 . . ?
N54 C81 C80 113(4) . . ?
N54 C81 H81 123.7 . . ?
C80 C81 H81 123.7 . . ?
N55 C82 H82 126.6 . . ?
N55 C82 C83 107(3) . . ?
C83 C82 H82 126.6 . . ?
C82 C83 H83 126.0 . . ?
C84 C83 C82 108(3) . . ?
C84 C83 H83 126.0 . . ?
N56 C84 C83 107(3) . . ?
N56 C84 H84 126.5 . . ?
C83 C84 H84 126.5 . . ?
N57 C85 H85 125.4 . . ?
N57 C85 C86 109(3) . . ?
C86 C85 H85 125.4 . . ?
C85 C86 H86 127.2 . . ?
C87 C86 C85 106(3) . . ?
C87 C86 H86 127.2 . . ?
N58 C87 C86 109(3) . . ?
N58 C87 H87 125.5 . . ?
C86 C87 H87 125.5 . . ?
N59 C88 H88 121.5 . . ?
N59 C88 C89 117(3) . . ?
C89 C88 H88 121.5 . . ?
C88 C89 H89 130.0 . . ?
C90 C89 C88 100(3) . . ?
C90 C89 H89 130.0 . . ?
N60 C90 C89 111(3) . . ?
N60 C90 H90 124.6 . . ?
C89 C90 H90 124.6 . . ?
N61 C91 H91 124.7 . . ?
N61 C91 C92 111(4) . . ?
C92 C91 H91 124.7 . . ?
C91 C92 H92 128.0 . . ?
C93 C92 C91 104(3) . . ?
C93 C92 H92 128.0 . . ?
N62 C93 C92 110(3) . . ?
N62 C93 H93 124.9 . . ?
C92 C93 H93 124.9 . . ?
N63 C94 H94 124.3 . . ?
N63 C94 C95 111(3) . . ?
C95 C94 H94 124.3 . . ?
C94 C95 H95 128.5 . . ?
C94 C95 C96 103(4) . . ?
C96 C95 H95 128.5 . . ?
N64 C96 C95 111(4) . . ?
N64 C96 H96 124.6 . . ?
C95 C96 H96 124.6 . . ?
N65 C97 H97 124.2 . . ?
N65 C97 C98 112(3) . . ?
C98 C97 H97 124.2 . . ?
C97 C98 H98 127.7 . . ?
C99 C98 C97 105(3) . . ?
C99 C98 H98 127.7 . . ?
N66 C99 C98 108(3) . . ?
N66 C99 H99 126.0 . . ?
C98 C99 H99 126.0 . . ?
N67 C100 H100 123.6 . . ?
N67 C100 C101 113(3) . . ?
C101 C100 H100 123.6 . . ?
C100 C101 H101 128.0 . . ?
C102 C101 C100 104(3) . . ?
C102 C101 H101 128.0 . . ?
N68 C102 C101 108(3) . . ?
N68 C102 H102 125.9 . . ?
C101 C102 H102 125.9 . . ?
N69 C103 H103 126.8 . . ?
N69 C103 C104 106(2) . . ?
C104 C103 H103 126.8 . . ?
C103 C104 H104 127.4 . . ?
C103 C104 C105 105(3) . . ?
C105 C104 H104 127.4 . . ?
N70 C105 C104 112(3) . . ?
N70 C105 H105 123.9 . . ?
C104 C105 H105 123.9 . . ?
N71 C106 H106 126.3 . . ?
N71 C106 C107 107(4) . . ?
C107 C106 H106 126.3 . . ?
C106 C107 H107 127.6 . . ?
C108 C107 C106 105(4) . . ?
C108 C107 H107 127.6 . . ?
N72 C108 C107 112(4) . . ?
N72 C108 H108 123.8 . . ?
C107 C108 H108 123.8 . . ?
N2 B1 H1A 109.6 . . ?
N4 B1 N2 108(3) . . ?
N4 B1 N6 110(3) . . ?
N4 B1 H1A 109.6 . . ?
N6 B1 N2 110(3) . . ?
N6 B1 H1A 109.6 . . ?
N8 B2 N10 112(3) . . ?
N8 B2 N12 116(3) . . ?
N8 B2 H2A 106.0 . . ?
N10 B2 N12 110(3) . . ?
N10 B2 H2A 106.0 . . ?
N12 B2 H2A 106.0 . . ?
N14 B3 N18 108(3) . . ?
N14 B3 H3A 109.8 . . ?
N16 B3 N14 113(2) . . ?
N16 B3 N18 106(2) . . ?
N16 B3 H3A 109.8 . . ?
N18 B3 H3A 109.8 . . ?
N20 B4 H4A 111.3 . . ?
N22 B4 N20 106(3) . . ?
N22 B4 N24 115(3) . . ?
N22 B4 H4A 111.3 . . ?
N24 B4 N20 101(3) . . ?
N24 B4 H4A 111.3 . . ?
N26 B5 N28 112(4) . . ?
N26 B5 N30 109(3) . . ?
N26 B5 H5B 109.4 . . ?
N28 B5 N30 108(3) . . ?
N28 B5 H5B 109.4 . . ?
N30 B5 H5B 109.4 . . ?
N32 B6 H6A 108.9 . . ?
N34 B6 N32 112(4) . . ?
N34 B6 N36 109(4) . . ?
N34 B6 H6A 108.9 . . ?
N36 B6 N32 109(4) . . ?
N36 B6 H6A 108.9 . . ?
N38 B7 H7B 104.7 . . ?
N40 B7 N38 117(4) . . ?
N40 B7 N42 114(3) . . ?
N40 B7 H7B 104.7 . . ?
N42 B7 N38 111(3) . . ?
N42 B7 H7B 104.7 . . ?
N44 B8 H8A 106.2 . . ?
N46 B8 N44 114(4) . . ?
N46 B8 N48 115(4) . . ?
N46 B8 H8A 106.2 . . ?
N48 B8 N44 108(4) . . ?
N48 B8 H8A 106.2 . . ?
N50 B9 N52 108(4) . . ?
N50 B9 H9A 106.0 . . ?
N52 B9 H9A 106.0 . . ?
N54 B9 N50 118(4) . . ?
N54 B9 N52 112(4) . . ?
N54 B9 H9A 106.0 . . ?
N56 B10 N58 109(3) . . ?
N56 B10 N60 113(3) . . ?
N56 B10 H10A 109.9 . . ?
N58 B10 H10A 109.9 . . ?
N60 B10 N58 105(3) . . ?
N60 B10 H10A 109.9 . . ?
N62 B11 N64 116(3) . . ?
N62 B11 N66 109(3) . . ?
N62 B11 H11A 110.1 . . ?
N64 B11 N66 101(3) . . ?
N64 B11 H11A 110.1 . . ?
N66 B11 H11A 110.1 . . ?
N68 B12 H12A 108.3 . . ?
N70 B12 N68 113(3) . . ?
N70 B12 N72 114(3) . . ?
N70 B12 H12A 108.3 . . ?
N72 B12 N68 105(3) . . ?
N72 B12 H12A 108.3 . . ?

loop_
_geom_bond_atom_site_label_1
_geom_bond_atom_site_label_2
_geom_bond_distance
_geom_bond_site_symmetry_2
_geom_bond_publ_flag
Sm1 O1 2.29(3) . ?
Sm1 O2 2.28(2) . ?
Sm1 N1 2.51(2) . ?
Sm1 N3 2.66(2) . ?
Sm1 N5 2.58(2) . ?
Sm1 N7 2.58(2) . ?
Sm1 N9 2.61(2) . ?
Sm1 N11 2.61(3) . ?
Sm2 Sm3 3.625(2) . ?
Sm2 Sm4 3.667(3) . ?
Sm2 O2 2.41(2) . ?
Sm2 O5 2.51(2) . ?
Sm2 O6 2.353(18) . ?
Sm2 O8 2.36(2) . ?
Sm2 O9 2.47(2) . ?
Sm2 N13 2.58(2) . ?
Sm2 N15 2.60(2) . ?
Sm2 N17 2.59(2) . ?
Sm3 Sm4 3.753(2) . ?
Sm3 Sm5 3.639(2) . ?
Sm3 O3 2.27(2) . ?
Sm3 O5 2.487(18) . ?
Sm3 O6 2.33(2) . ?
Sm3 O7 2.44(2) . ?
Sm3 O9 2.45(2) . ?
Sm3 N19 2.57(2) . ?
Sm3 N21 2.61(2) . ?
Sm3 N23 2.55(3) . ?
Sm4 Sm5 3.660(2) . ?
Sm4 O4 2.32(2) . ?
Sm4 O5 2.39(2) . ?
Sm4 O7 2.42(2) . ?
Sm4 O8 2.26(2) . ?
Sm4 O9 2.66(2) . ?
Sm4 N25 2.64(2) . ?
Sm4 N27 2.59(2) . ?
Sm4 N29 2.56(2) . ?
Sm5 O1 2.39(3) . ?
Sm5 O3 2.30(2) . ?
Sm5 O4 2.38(2) . ?
Sm5 O7 2.56(3) . ?
Sm5 O9 2.45(2) . ?
Sm5 N31 2.58(3) . ?
Sm5 N33 2.66(3) . ?
Sm5 N35 2.53(3) . ?
Sm6 O10 2.34(2) . ?
Sm6 O11 2.32(2) . ?
Sm6 N37 2.58(3) . ?
Sm6 N39 2.66(3) . ?
Sm6 N41 2.60(3) . ?
Sm6 N43 2.56(2) . ?
Sm6 N45 2.55(3) . ?
Sm6 N47 2.64(2) . ?
Sm7 Sm8 3.681(3) . ?
Sm7 Sm9 3.654(2) . ?
Sm7 O11 2.35(2) . ?
Sm7 O15 2.56(2) . ?
Sm7 O16 2.31(2) . ?
Sm7 O17 2.34(2) . ?
Sm7 O18 2.49(2) . ?
Sm7 N49 2.61(3) . ?
Sm7 N51 2.58(3) . ?
Sm7 N53 2.63(3) . ?
Sm8 Sm9 3.747(3) . ?
Sm8 Sm10 3.667(2) . ?
Sm8 O12 2.31(2) . ?
Sm8 O14 2.40(2) . ?
Sm8 O15 2.42(2) . ?
Sm8 O16 2.34(2) . ?
Sm8 O18 2.60(2) . ?
Sm8 N55 2.60(3) . ?
Sm8 N57 2.67(2) . ?
Sm8 N59 2.57(2) . ?
Sm9 Sm10 3.661(2) . ?
Sm9 O13 2.23(2) . ?
Sm9 O14 2.46(2) . ?
Sm9 O15 2.45(2) . ?
Sm9 O17 2.30(2) . ?
Sm9 O18 2.474(18) . ?
Sm9 N61 2.66(3) . ?
Sm9 N63 2.57(3) . ?
Sm9 N65 2.61(2) . ?
Sm10 O10 2.33(2) . ?
Sm10 O12 2.31(2) . ?
Sm10 O13 2.38(2) . ?
Sm10 O14 2.58(2) . ?
Sm10 O18 2.44(2) . ?
Sm10 N67 2.57(2) . ?
Sm10 N69 2.70(2) . ?
Sm10 N71 2.59(3) . ?
O5 H5 1.0000 . ?
O7 H7 1.0000 . ?
O14 H14A 1.0000 . ?
O15 H15A 1.0000 . ?
N1 N2 1.350(16) . ?
N1 C1 1.349(16) . ?
N2 C3 1.347(16) . ?
N2 B1 1.55(5) . ?
N3 N4 1.344(16) . ?
N3 C4 1.351(16) . ?
N4 C6 1.347(16) . ?
N4 B1 1.50(5) . ?
N5 N6 1.348(16) . ?
N5 C7 1.350(16) . ?
N6 C9 1.350(16) . ?
N6 B1 1.52(5) . ?
N7 N8 1.350(16) . ?
N7 C10 1.353(16) . ?
N8 C12 1.347(16) . ?
N8 B2 1.46(5) . ?
N9 N10 1.345(16) . ?
N9 C13 1.345(16) . ?
N10 C15 1.350(16) . ?
N10 B2 1.52(5) . ?
N11 N12 1.351(16) . ?
N11 C16 1.349(16) . ?
N12 C18 1.342(16) . ?
N12 B2 1.53(5) . ?
N13 N14 1.343(16) . ?
N13 C19 1.342(16) . ?
N14 C21 1.345(16) . ?
N14 B3 1.53(4) . ?
N15 N16 1.349(16) . ?
N15 C22 1.340(16) . ?
N16 C24 1.348(16) . ?
N16 B3 1.49(4) . ?
N17 N18 1.346(16) . ?
N17 C25 1.349(16) . ?
N18 C27 1.338(16) . ?
N18 B3 1.59(4) . ?
N19 N20 1.348(16) . ?
N19 C28 1.347(16) . ?
N20 C30 1.349(16) . ?
N20 B4 1.61(5) . ?
N21 N22 1.338(16) . ?
N21 C31 1.344(16) . ?
N22 C33 1.343(16) . ?
N22 B4 1.48(4) . ?
N23 N24 1.349(16) . ?
N23 C34 1.351(16) . ?
N24 C36 1.353(16) . ?
N24 B4 1.55(5) . ?
N25 N26 1.346(16) . ?
N25 C37 1.340(16) . ?
N26 C39 1.349(16) . ?
N26 B5 1.50(5) . ?
N27 N28 1.349(16) . ?
N27 C40 1.354(16) . ?
N28 C42 1.343(16) . ?
N28 B5 1.53(5) . ?
N29 N30 1.356(16) . ?
N29 C43 1.345(16) . ?
N30 C45 1.347(16) . ?
N30 B5 1.58(6) . ?
N31 N32 1.339(17) . ?
N31 C46 1.348(16) . ?
N32 C48 1.346(16) . ?
N32 B6 1.59(7) . ?
N33 N34 1.351(16) . ?
N33 C49 1.338(16) . ?
N34 C51 1.346(16) . ?
N34 B6 1.47(6) . ?
N35 N36 1.345(17) . ?
N35 C52 1.39(5) . ?
N36 C54 1.32(5) . ?
N36 B6 1.50(7) . ?
N37 N38 1.38(4) . ?
N37 C55 1.343(16) . ?
N38 C57 1.340(16) . ?
N38 B7 1.53(5) . ?
N39 N40 1.31(4) . ?
N39 C58 1.340(16) . ?
N40 C60 1.345(16) . ?
N40 B7 1.40(5) . ?
N41 N42 1.37(4) . ?
N41 C61 1.338(16) . ?
N42 C63 1.337(16) . ?
N42 B7 1.53(6) . ?
N43 N44 1.332(17) . ?
N43 C64 1.350(16) . ?
N44 C66 1.345(16) . ?
N44 B8 1.54(6) . ?
N45 N46 1.339(17) . ?
N45 C67 1.349(16) . ?
N46 C69 1.336(16) . ?
N46 B8 1.45(6) . ?
N47 N48 1.330(17) . ?
N47 C70 1.339(16) . ?
N48 C72 1.335(16) . ?
N48 B8 1.50(6) . ?
N49 N50 1.333(17) . ?
N49 C73 1.342(16) . ?
N50 C75 1.343(16) . ?
N50 B9 1.50(6) . ?
N51 N52 1.341(18) . ?
N51 C76 1.342(16) . ?
N52 C78 1.347(16) . ?
N52 B9 1.58(7) . ?
N53 N54 1.335(18) . ?
N53 C79 1.344(16) . ?
N54 C81 1.337(16) . ?
N54 B9 1.41(6) . ?
N55 N56 1.330(17) . ?
N55 C82 1.334(16) . ?
N56 C84 1.345(16) . ?
N56 B10 1.48(5) . ?
N57 N58 1.346(17) . ?
N57 C85 1.345(16) . ?
N58 C87 1.343(16) . ?
N58 B10 1.62(5) . ?
N59 N60 1.346(17) . ?
N59 C88 1.338(16) . ?
N60 C90 1.343(16) . ?
N60 B10 1.55(5) . ?
N61 N62 1.345(17) . ?
N61 C91 1.342(16) . ?
N62 C93 1.345(16) . ?
N62 B11 1.43(5) . ?
N63 N64 1.334(17) . ?
N63 C94 1.340(16) . ?
N64 C96 1.344(16) . ?
N64 B11 1.58(5) . ?
N65 N66 1.334(17) . ?
N65 C97 1.344(16) . ?
N66 C99 1.338(16) . ?
N66 B11 1.65(5) . ?
N67 N68 1.339(17) . ?
N67 C100 1.348(15) . ?
N68 C102 1.341(16) . ?
N68 B12 1.59(4) . ?
N69 N70 1.334(17) . ?
N69 C103 1.341(15) . ?
N70 C105 1.338(16) . ?
N70 B12 1.43(4) . ?
N71 N72 1.339(17) . ?
N71 C106 1.337(16) . ?
N72 C108 1.339(16) . ?
N72 B12 1.55(5) . ?
C1 H1 0.9500 . ?
C1 C2 1.351(16) . ?
C2 H2 0.9500 . ?
C2 C3 1.346(16) . ?
C3 H3 0.9500 . ?
C4 H4 0.9500 . ?
C4 C5 1.344(16) . ?
C5 H5A 0.9500 . ?
C5 C6 1.346(16) . ?
C6 H6 0.9500 . ?
C7 H7A 0.9500 . ?
C7 C8 1.350(16) . ?
C8 H8 0.9500 . ?
C8 C9 1.350(16) . ?
C9 H9 0.9500 . ?
C10 H10 0.9500 . ?
C10 C11 1.356(16) . ?
C11 H11 0.9500 . ?
C11 C12 1.347(16) . ?
C12 H12 0.9500 . ?
C13 H13 0.9500 . ?
C13 C14 1.348(16) . ?
C14 H14 0.9500 . ?
C14 C15 1.351(16) . ?
C15 H15 0.9500 . ?
C16 H16 0.9500 . ?
C16 C17 1.350(16) . ?
C17 H17 0.9500 . ?
C17 C18 1.344(16) . ?
C18 H18 0.9500 . ?
C19 H19 0.9500 . ?
C19 C20 1.344(16) . ?
C20 H20 0.9500 . ?
C20 C21 1.343(16) . ?
C21 H21 0.9500 . ?
C22 H22 0.9500 . ?
C22 C23 1.351(16) . ?
C23 H23 0.9500 . ?
C23 C24 1.347(16) . ?
C24 H24 0.9500 . ?
C25 H25 0.9500 . ?
C25 C26 1.342(16) . ?
C26 H26 0.9500 . ?
C26 C27 1.346(16) . ?
C27 H27 0.9500 . ?
C28 H28 0.9500 . ?
C28 C29 1.351(16) . ?
C29 H29 0.9500 . ?
C29 C30 1.349(16) . ?
C30 H30 0.9500 . ?
C31 H31 0.9500 . ?
C31 C32 1.350(16) . ?
C32 H32 0.9500 . ?
C32 C33 1.342(16) . ?
C33 H33 0.9500 . ?
C34 H34 0.9500 . ?
C34 C35 1.357(16) . ?
C35 H35 0.9500 . ?
C35 C36 1.347(16) . ?
C36 H36 0.9500 . ?
C37 H37 0.9500 . ?
C37 C38 1.344(16) . ?
C38 H38 0.9500 . ?
C38 C39 1.348(16) . ?
C39 H39 0.9500 . ?
C40 H40 0.9500 . ?
C40 C41 1.350(16) . ?
C41 H41 0.9500 . ?
C41 C42 1.345(16) . ?
C42 H42 0.9500 . ?
C43 H43 0.9500 . ?
C43 C44 1.352(16) . ?
C44 H44 0.9500 . ?
C44 C45 1.350(16) . ?
C45 H45 0.9500 . ?
C46 H46 0.9500 . ?
C46 C47 1.344(16) . ?
C47 H47 0.9500 . ?
C47 C48 1.344(16) . ?
C48 H48 0.9500 . ?
C49 H49 0.9500 . ?
C49 C50 1.347(16) . ?
C50 H50 0.9500 . ?
C50 C51 1.346(16) . ?
C51 H51 0.9500 . ?
C52 H52 0.9500 . ?
C52 C53 1.345(16) . ?
C53 H53 0.9500 . ?
C53 C54 1.348(16) . ?
C54 H54 0.9500 . ?
C55 H55 0.9500 . ?
C55 C56 1.358(17) . ?
C56 H56 0.9500 . ?
C56 C57 1.362(17) . ?
C57 H57 0.9500 . ?
C58 H58 0.9500 . ?
C58 C59 1.35(5) . ?
C59 H59 0.9500 . ?
C59 C60 1.35(5) . ?
C60 H60 0.9500 . ?
C61 H61 0.9500 . ?
C61 C62 1.364(17) . ?
C62 H62 0.9500 . ?
C62 C63 1.359(17) . ?
C63 H63 0.9500 . ?
C64 H64 0.9500 . ?
C64 C65 1.361(17) . ?
C65 H65 0.9500 . ?
C65 C66 1.360(17) . ?
C66 H66 0.9500 . ?
C67 H67 0.9500 . ?
C67 C68 1.361(17) . ?
C68 H68 0.9500 . ?
C68 C69 1.356(17) . ?
C69 H69 0.9500 . ?
C70 H70 0.9500 . ?
C70 C71 1.363(16) . ?
C71 H71 0.9500 . ?
C71 C72 1.359(17) . ?
C72 H72 0.9500 . ?
C73 H73 0.9500 . ?
C73 C74 1.359(17) . ?
C74 H74 0.9500 . ?
C74 C75 1.358(17) . ?
C75 H75 0.9500 . ?
C76 H76 0.9500 . ?
C76 C77 1.365(17) . ?
C77 H77 0.9500 . ?
C77 C78 1.364(17) . ?
C78 H78 0.9500 . ?
C79 H79 0.9500 . ?
C79 C80 1.362(17) . ?
C80 H80 0.9500 . ?
C80 C81 1.357(17) . ?
C81 H81 0.9500 . ?
C82 H82 0.9500 . ?
C82 C83 1.362(17) . ?
C83 H83 0.9500 . ?
C83 C84 1.360(16) . ?
C84 H84 0.9500 . ?
C85 H85 0.9500 . ?
C85 C86 1.365(17) . ?
C86 H86 0.9500 . ?
C86 C87 1.364(17) . ?
C87 H87 0.9500 . ?
C88 H88 0.9500 . ?
C88 C89 1.359(16) . ?
C89 H89 0.9500 . ?
C89 C90 1.359(17) . ?
C90 H90 0.9500 . ?
C91 H91 0.9500 . ?
C91 C92 1.362(17) . ?
C92 H92 0.9500 . ?
C92 C93 1.362(17) . ?
C93 H93 0.9500 . ?
C94 H94 0.9500 . ?
C94 C95 1.359(17) . ?
C95 H95 0.9500 . ?
C95 C96 1.365(17) . ?
C96 H96 0.9500 . ?
C97 H97 0.9500 . ?
C97 C98 1.366(16) . ?
C98 H98 0.9500 . ?
C98 C99 1.362(17) . ?
C99 H99 0.9500 . ?
C100 H100 0.9500 . ?
C100 C101 1.362(17) . ?
C101 H101 0.9500 . ?
C101 C102 1.361(17) . ?
C102 H102 0.9500 . ?
C103 H103 0.9500 . ?
C103 C104 1.358(16) . ?
C104 H104 0.9500 . ?
C104 C105 1.360(16) . ?
C105 H105 0.9500 . ?
C106 H106 0.9500 . ?
C106 C107 1.357(17) . ?
C107 H107 0.9500 . ?
C107 C108 1.357(17) . ?
C108 H108 0.9500 . ?
B1 H1A 1.0000 . ?
B2 H2A 1.0000 . ?
B3 H3A 1.0000 . ?
B4 H4A 1.0000 . ?
B5 H5B 1.0000 . ?
B6 H6A 1.0000 . ?
B7 H7B 1.0000 . ?
B8 H8A 1.0000 . ?
B9 H9A 1.0000 . ?
B10 H10A 1.0000 . ?
B11 H11A 1.0000 . ?
B12 H12A 1.0000 . ?

loop_
_geom_torsion_atom_site_label_1
_geom_torsion_atom_site_label_2
_geom_torsion_atom_site_label_3
_geom_torsion_atom_site_label_4
_geom_torsion
_geom_torsion_site_symmetry_1
_geom_torsion_site_symmetry_2
_geom_torsion_site_symmetry_3
_geom_torsion_site_symmetry_4
_geom_torsion_publ_flag
Sm1 N1 N2 C3 180(2) . . . . ?
Sm1 N1 N2 B1 -4(4) . . . . ?
Sm1 N1 C1 C2 -177(2) . . . . ?
Sm1 N3 N4 C6 -170(2) . . . . ?
Sm1 N3 N4 B1 9(5) . . . . ?
Sm1 N3 C4 C5 165(3) . . . . ?
Sm1 N5 N6 C9 178(3) . . . . ?
Sm1 N5 N6 B1 -7(4) . . . . ?
Sm1 N5 C7 C8 -171(3) . . . . ?
Sm1 N7 N8 C12 177(2) . . . . ?
Sm1 N7 N8 B2 -8(4) . . . . ?
Sm1 N7 C10 C11 -177(2) . . . . ?
Sm1 N9 N10 C15 178(3) . . . . ?
Sm1 N9 N10 B2 -9(4) . . . . ?
Sm1 N9 C13 C14 -177(3) . . . . ?
Sm1 N11 N12 C18 -177(3) . . . . ?
Sm1 N11 N12 B2 7(5) . . . . ?
Sm1 N11 C16 C17 175(3) . . . . ?
Sm2 N13 N14 C21 -179(2) . . . . ?
Sm2 N13 N14 B3 -4(4) . . . . ?
Sm2 N13 C19 C20 177(3) . . . . ?
Sm2 N15 N16 C24 174(2) . . . . ?
Sm2 N15 N16 B3 -3(4) . . . . ?
Sm2 N15 C22 C23 -173(2) . . . . ?
Sm2 N17 N18 C27 164(3) . . . . ?
Sm2 N17 N18 B3 -4(4) . . . . ?
Sm2 N17 C25 C26 -166(2) . . . . ?
Sm3 N19 N20 C30 163(2) . . . . ?
Sm3 N19 N20 B4 -18(4) . . . . ?
Sm3 N19 C28 C29 -166(2) . . . . ?
Sm3 N21 N22 C33 -167(2) . . . . ?
Sm3 N21 N22 B4 -8(5) . . . . ?
Sm3 N21 C31 C32 165(3) . . . . ?
Sm3 N23 N24 C36 155(2) . . . . ?
Sm3 N23 N24 B4 -9(4) . . . . ?
Sm3 N23 C34 C35 -156(2) . . . . ?
Sm4 N25 N26 C39 179(2) . . . . ?
Sm4 N25 N26 B5 -4(4) . . . . ?
Sm4 N25 C37 C38 176(3) . . . . ?
Sm4 N27 N28 C42 -173(2) . . . . ?
Sm4 N27 N28 B5 2(4) . . . . ?
Sm4 N27 C40 C41 169(2) . . . . ?
Sm4 N29 N30 C45 178(2) . . . . ?
Sm4 N29 N30 B5 8(4) . . . . ?
Sm4 N29 C43 C44 179(2) . . . . ?
Sm5 N31 N32 C48 -177(3) . . . . ?
Sm5 N31 N32 B6 -17(5) . . . . ?
Sm5 N31 C46 C47 -177(3) . . . . ?
Sm5 N33 N34 C51 174(3) . . . . ?
Sm5 N33 N34 B6 -3(5) . . . . ?
Sm5 N33 C49 C50 -174(3) . . . . ?
Sm5 N35 N36 C54 177(3) . . . . ?
Sm5 N35 N36 B6 6(5) . . . . ?
Sm5 N35 C52 C53 -174(3) . . . . ?
Sm6 N37 N38 C57 -175(2) . . . . ?
Sm6 N37 N38 B7 2(4) . . . . ?
Sm6 N37 C55 C56 177(3) . . . . ?
Sm6 N39 N40 C60 162(2) . . . . ?
Sm6 N39 N40 B7 -17(4) . . . . ?
Sm6 N39 C58 C59 -161(2) . . . . ?
Sm6 N41 N42 C63 174(2) . . . . ?
Sm6 N41 N42 B7 -7(4) . . . . ?
Sm6 N41 C61 C62 -174(3) . . . . ?
Sm6 N43 N44 C66 -180(3) . . . . ?
Sm6 N43 N44 B8 -1(4) . . . . ?
Sm6 N43 C64 C65 179(3) . . . . ?
Sm6 N45 N46 C69 -175(3) . . . . ?
Sm6 N45 N46 B8 5(6) . . . . ?
Sm6 N45 C67 C68 -179(3) . . . . ?
Sm6 N47 N48 C72 166(2) . . . . ?
Sm6 N47 N48 B8 -7(5) . . . . ?
Sm6 N47 C70 C71 -161(2) . . . . ?
Sm7 N49 N50 C75 -173(3) . . . . ?
Sm7 N49 N50 B9 13(5) . . . . ?
Sm7 N49 C73 C74 168(3) . . . . ?
Sm7 N51 N52 C78 -172(3) . . . . ?
Sm7 N51 N52 B9 17(5) . . . . ?
Sm7 N51 C76 C77 167(3) . . . . ?
Sm7 N53 N54 C81 -173(3) . . . . ?
Sm7 N53 N54 B9 5(6) . . . . ?
Sm7 N53 C79 C80 173(3) . . . . ?
Sm8 N55 N56 C84 172(2) . . . . ?
Sm8 N55 N56 B10 -6(5) . . . . ?
Sm8 N55 C82 C83 -173(2) . . . . ?
Sm8 N57 N58 C87 172(2) . . . . ?
Sm8 N57 N58 B10 3(4) . . . . ?
Sm8 N57 C85 C86 -174(3) . . . . ?
Sm8 N59 N60 C90 179(2) . . . . ?
Sm8 N59 N60 B10 -12(4) . . . . ?
Sm8 N59 C88 C89 -176(2) . . . . ?
Sm9 N61 N62 C93 177(3) . . . . ?
Sm9 N61 N62 B11 5(5) . . . . ?
Sm9 N61 C91 C92 179(3) . . . . ?
Sm9 N63 N64 C96 179(4) . . . . ?
Sm9 N63 N64 B11 -10(5) . . . . ?
Sm9 N63 C94 C95 178(3) . . . . ?
Sm9 N65 N66 C99 -176(3) . . . . ?
Sm9 N65 N66 B11 6(5) . . . . ?
Sm9 N65 C97 C98 174(3) . . . . ?
Sm10 N67 N68 C102 174(2) . . . . ?
Sm10 N67 N68 B12 -14(4) . . . . ?
Sm10 N67 C100 C101 -171(3) . . . . ?
Sm10 N69 N70 C105 -174.0(19) . . . . ?
Sm10 N69 N70 B12 1(4) . . . . ?
Sm10 N69 C103 C104 175(2) . . . . ?
Sm10 N71 N72 C108 -179(2) . . . . ?
Sm10 N71 N72 B12 15(4) . . . . ?
Sm10 N71 C106 C107 178(3) . . . . ?
N1 N2 C3 C2 -2(4) . . . . ?
N1 N2 B1 N4 -59(4) . . . . ?
N1 N2 B1 N6 61(4) . . . . ?
N1 C1 C2 C3 -4(4) . . . . ?
N2 N1 C1 C2 2(4) . . . . ?
N3 N4 C6 C5 5(5) . . . . ?
N3 N4 B1 N2 54(5) . . . . ?
N3 N4 B1 N6 -66(5) . . . . ?
N3 C4 C5 C6 6(5) . . . . ?
N4 N3 C4 C5 -3(5) . . . . ?
N5 N6 C9 C8 -12(5) . . . . ?
N5 N6 B1 N2 -54(4) . . . . ?
N5 N6 B1 N4 65(4) . . . . ?
N5 C7 C8 C9 -6(5) . . . . ?
N6 N5 C7 C8 -1(5) . . . . ?
N7 N8 C12 C11 0(4) . . . . ?
N7 N8 B2 N10 70(4) . . . . ?
N7 N8 B2 N12 -58(5) . . . . ?
N7 C10 C11 C12 1(4) . . . . ?
N8 N7 C10 C11 -1(4) . . . . ?
N9 N10 C15 C14 -1(5) . . . . ?
N9 N10 B2 N8 -58(4) . . . . ?
N9 N10 B2 N12 72(4) . . . . ?
N9 C13 C14 C15 -1(6) . . . . ?
N10 N9 C13 C14 0(5) . . . . ?
N11 N12 C18 C17 3(5) . . . . ?
N11 N12 B2 N8 58(5) . . . . ?
N11 N12 B2 N10 -70(4) . . . . ?
N11 C16 C17 C18 -2(6) . . . . ?
N12 N11 C16 C17 4(5) . . . . ?
N13 N14 C21 C20 0(4) . . . . ?
N13 N14 B3 N16 59(4) . . . . ?
N13 N14 B3 N18 -58(3) . . . . ?
N13 C19 C20 C21 5(5) . . . . ?
N14 N13 C19 C20 -5(4) . . . . ?
N15 N16 C24 C23 -1(4) . . . . ?
N15 N16 B3 N14 -55(4) . . . . ?
N15 N16 B3 N18 63(4) . . . . ?
N15 C22 C23 C24 -1(4) . . . . ?
N16 N15 C22 C23 0(4) . . . . ?
N17 N18 C27 C26 8(5) . . . . ?
N17 N18 B3 N14 63(3) . . . . ?
N17 N18 B3 N16 -59(4) . . . . ?
N17 C25 C26 C27 -1(4) . . . . ?
N18 N17 C25 C26 6(4) . . . . ?
N19 N20 C30 C29 3(4) . . . . ?
N19 N20 B4 N22 70(4) . . . . ?
N19 N20 B4 N24 -50(4) . . . . ?
N19 C28 C29 C30 5(5) . . . . ?
N20 N19 C28 C29 -2(4) . . . . ?
N21 N22 C33 C32 1(5) . . . . ?
N21 N22 B4 N20 -53(4) . . . . ?
N21 N22 B4 N24 58(5) . . . . ?
N21 C31 C32 C33 3(5) . . . . ?
N22 N21 C31 C32 -3(4) . . . . ?
N23 N24 C36 C35 1(4) . . . . ?
N23 N24 B4 N20 66(4) . . . . ?
N23 N24 B4 N22 -48(5) . . . . ?
N23 C34 C35 C36 1(5) . . . . ?
N24 N23 C34 C35 0(4) . . . . ?
N25 N26 C39 C38 3(4) . . . . ?
N25 N26 B5 N28 -57(5) . . . . ?
N25 N26 B5 N30 62(4) . . . . ?
N25 C37 C38 C39 8(5) . . . . ?
N26 N25 C37 C38 -7(5) . . . . ?
N27 N28 C42 C41 1(4) . . . . ?
N27 N28 B5 N26 59(5) . . . . ?
N27 N28 B5 N30 -60(4) . . . . ?
N27 C40 C41 C42 6(5) . . . . ?
N28 N27 C40 C41 -5(4) . . . . ?
N29 N30 C45 C44 4(4) . . . . ?
N29 N30 B5 N26 -67(4) . . . . ?
N29 N30 B5 N28 55(4) . . . . ?
N29 C43 C44 C45 5(5) . . . . ?
N30 N29 C43 C44 -2(4) . . . . ?
N31 N32 C48 C47 -15(5) . . . . ?
N31 N32 B6 N34 -51(6) . . . . ?
N31 N32 B6 N36 70(5) . . . . ?
N31 C46 C47 C48 -1(6) . . . . ?
N32 N31 C46 C47 -9(5) . . . . ?
N33 N34 C51 C50 2(5) . . . . ?
N33 N34 B6 N32 61(6) . . . . ?
N33 N34 B6 N36 -59(6) . . . . ?
N33 C49 C50 C51 -3(5) . . . . ?
N34 N33 C49 C50 5(5) . . . . ?
N35 N36 C54 C53 -3(5) . . . . ?
N35 N36 B6 N32 -62(5) . . . . ?
N35 N36 B6 N34 60(6) . . . . ?
N35 C52 C53 C54 -4(5) . . . . ?
N36 N35 C52 C53 3(4) . . . . ?
N37 N38 C57 C56 -3(5) . . . . ?
N37 N38 B7 N40 63(5) . . . . ?
N37 N38 B7 N42 -69(4) . . . . ?
N37 C55 C56 C57 -2(5) . . . . ?
N38 N37 C55 C56 0(5) . . . . ?
N39 N40 C60 C59 1(4) . . . . ?
N39 N40 B7 N38 -53(5) . . . . ?
N39 N40 B7 N42 78(5) . . . . ?
N39 C58 C59 C60 1(4) . . . . ?
N40 N39 C58 C59 0(4) . . . . ?
N41 N42 C63 C62 4(4) . . . . ?
N41 N42 B7 N38 72(4) . . . . ?
N41 N42 B7 N40 -62(5) . . . . ?
N41 C61 C62 C63 -2(5) . . . . ?
N42 N41 C61 C62 5(5) . . . . ?
N43 N44 C66 C65 -1(5) . . . . ?
N43 N44 B8 N46 -61(5) . . . . ?
N43 N44 B8 N48 69(5) . . . . ?
N43 C64 C65 C66 2(5) . . . . ?
N44 N43 C64 C65 -2(4) . . . . ?
N45 N46 C69 C68 -5(6) . . . . ?
N45 N46 B8 N44 59(6) . . . . ?
N45 N46 B8 N48 -67(6) . . . . ?
N45 C67 C68 C69 -12(5) . . . . ?
N46 N45 C67 C68 10(5) . . . . ?
N47 N48 C72 C71 -4(5) . . . . ?
N47 N48 B8 N44 -63(5) . . . . ?
N47 N48 B8 N46 66(5) . . . . ?
N47 C70 C71 C72 -6(5) . . . . ?
N48 N47 C70 C71 3(4) . . . . ?
N49 N50 C75 C74 3(5) . . . . ?
N49 N50 B9 N52 -73(5) . . . . ?
N49 N50 B9 N54 55(6) . . . . ?
N49 C73 C74 C75 9(5) . . . . ?
N50 N49 C73 C74 -9(5) . . . . ?
N51 N52 C78 C77 6(6) . . . . ?
N51 N52 B9 N50 54(5) . . . . ?
N51 N52 B9 N54 -78(5) . . . . ?
N51 C76 C77 C78 4(6) . . . . ?
N52 N51 C76 C77 -1(5) . . . . ?
N53 N54 C81 C80 -3(6) . . . . ?
N53 N54 B9 N50 -64(6) . . . . ?
N53 N54 B9 N52 62(5) . . . . ?
N53 C79 C80 C81 2(6) . . . . ?
N54 N53 C79 C80 -4(5) . . . . ?
N55 N56 C84 C83 0(4) . . . . ?
N55 N56 B10 N58 64(4) . . . . ?
N55 N56 B10 N60 -52(5) . . . . ?
N55 C82 C83 C84 5(5) . . . . ?
N56 N55 C82 C83 -5(4) . . . . ?
N57 N58 C87 C86 4(4) . . . . ?
N57 N58 B10 N56 -62(4) . . . . ?
N57 N58 B10 N60 60(4) . . . . ?
N57 C85 C86 C87 3(5) . . . . ?
N58 N57 C85 C86 0(4) . . . . ?
N59 N60 C90 C89 -2(4) . . . . ?
N59 N60 B10 N56 63(4) . . . . ?
N59 N60 B10 N58 -56(4) . . . . ?
N59 C88 C89 C90 -4(4) . . . . ?
N60 N59 C88 C89 2(4) . . . . ?
N61 N62 C93 C92 6(5) . . . . ?
N61 N62 B11 N64 50(6) . . . . ?
N61 N62 B11 N66 -63(5) . . . . ?
N61 C91 C92 C93 5(6) . . . . ?
N62 N61 C91 C92 -1(6) . . . . ?
N63 N64 C96 C95 5(7) . . . . ?
N63 N64 B11 N62 -49(5) . . . . ?
N63 N64 B11 N66 69(4) . . . . ?
N63 C94 C95 C96 2(6) . . . . ?
N64 N63 C94 C95 1(5) . . . . ?
N65 N66 C99 C98 3(5) . . . . ?
N65 N66 B11 N62 56(4) . . . . ?
N65 N66 B11 N64 -67(4) . . . . ?
N65 C97 C98 C99 2(4) . . . . ?
N66 N65 C97 C98 0(4) . . . . ?
N67 N68 C102 C101 -1(4) . . . . ?
N67 N68 B12 N70 -53(4) . . . . ?
N67 N68 B12 N72 72(3) . . . . ?
N67 C100 C101 C102 -4(5) . . . . ?
N68 N67 C100 C101 3(4) . . . . ?
N69 N70 C105 C104 1(4) . . . . ?
N69 N70 B12 N68 58(4) . . . . ?
N69 N70 B12 N72 -61(4) . . . . ?
N69 C103 C104 C105 -3(4) . . . . ?
N70 N69 C103 C104 3(4) . . . . ?
N71 N72 C108 C107 3(5) . . . . ?
N71 N72 B12 N68 -71(4) . . . . ?
N71 N72 B12 N70 53(4) . . . . ?
N71 C106 C107 C108 -1(5) . . . . ?
N72 N71 C106 C107 3(5) . . . . ?
C1 N1 N2 C3 0(4) . . . . ?
C1 N1 N2 B1 176(3) . . . . ?
C1 C2 C3 N2 4(4) . . . . ?
C3 N2 B1 N4 116(4) . . . . ?
C3 N2 B1 N6 -124(4) . . . . ?
C4 N3 N4 C6 -1(4) . . . . ?
C4 N3 N4 B1 178(4) . . . . ?
C4 C5 C6 N4 -7(5) . . . . ?
C6 N4 B1 N2 -126(4) . . . . ?
C6 N4 B1 N6 114(4) . . . . ?
C7 N5 N6 C9 8(4) . . . . ?
C7 N5 N6 B1 -177(3) . . . . ?
C7 C8 C9 N6 12(6) . . . . ?
C9 N6 B1 N2 119(4) . . . . ?
C9 N6 B1 N4 -122(4) . . . . ?
C10 N7 N8 C12 0(4) . . . . ?
C10 N7 N8 B2 175(3) . . . . ?
C10 C11 C12 N8 -1(4) . . . . ?
C12 N8 B2 N10 -117(4) . . . . ?
C12 N8 B2 N12 115(4) . . . . ?
C13 N9 N10 C15 1(5) . . . . ?
C13 N9 N10 B2 174(4) . . . . ?
C13 C14 C15 N10 1(6) . . . . ?
C15 N10 B2 N8 112(5) . . . . ?
C15 N10 B2 N12 -118(5) . . . . ?
C16 N11 N12 C18 -4(5) . . . . ?
C16 N11 N12 B2 179(4) . . . . ?
C16 C17 C18 N12 -1(5) . . . . ?
C18 N12 B2 N8 -117(5) . . . . ?
C18 N12 B2 N10 115(5) . . . . ?
C19 N13 N14 C21 3(4) . . . . ?
C19 N13 N14 B3 178(3) . . . . ?
C19 C20 C21 N14 -3(5) . . . . ?
C21 N14 B3 N16 -126(3) . . . . ?
C21 N14 B3 N18 117(3) . . . . ?
C22 N15 N16 C24 0(4) . . . . ?
C22 N15 N16 B3 -177(3) . . . . ?
C22 C23 C24 N16 1(5) . . . . ?
C24 N16 B3 N14 128(4) . . . . ?
C24 N16 B3 N18 -114(4) . . . . ?
C25 N17 N18 C27 -9(4) . . . . ?
C25 N17 N18 B3 -177(3) . . . . ?
C25 C26 C27 N18 -4(5) . . . . ?
C27 N18 B3 N14 -102(4) . . . . ?
C27 N18 B3 N16 136(4) . . . . ?
C28 N19 N20 C30 -1(4) . . . . ?
C28 N19 N20 B4 178(3) . . . . ?
C28 C29 C30 N20 -5(4) . . . . ?
C30 N20 B4 N22 -112(4) . . . . ?
C30 N20 B4 N24 128(3) . . . . ?
C31 N21 N22 C33 1(4) . . . . ?
C31 N21 N22 B4 160(3) . . . . ?
C31 C32 C33 N22 -3(5) . . . . ?
C33 N22 B4 N20 102(4) . . . . ?
C33 N22 B4 N24 -147(3) . . . . ?
C34 N23 N24 C36 -1(4) . . . . ?
C34 N23 N24 B4 -165(3) . . . . ?
C34 C35 C36 N24 -1(4) . . . . ?
C36 N24 B4 N20 -96(3) . . . . ?
C36 N24 B4 N22 150(3) . . . . ?
C37 N25 N26 C39 2(4) . . . . ?
C37 N25 N26 B5 179(4) . . . . ?
C37 C38 C39 N26 -7(5) . . . . ?
C39 N26 B5 N28 119(4) . . . . ?
C39 N26 B5 N30 -122(4) . . . . ?
C40 N27 N28 C42 2(4) . . . . ?
C40 N27 N28 B5 177(4) . . . . ?
C40 C41 C42 N28 -4(4) . . . . ?
C42 N28 B5 N26 -127(4) . . . . ?
C42 N28 B5 N30 114(4) . . . . ?
C43 N29 N30 C45 -2(4) . . . . ?
C43 N29 N30 B5 -171(3) . . . . ?
C43 C44 C45 N30 -5(5) . . . . ?
C45 N30 B5 N26 124(4) . . . . ?
C45 N30 B5 N28 -114(4) . . . . ?
C46 N31 N32 C48 14(5) . . . . ?
C46 N31 N32 B6 174(4) . . . . ?
C46 C47 C48 N32 10(6) . . . . ?
C48 N32 B6 N34 103(6) . . . . ?
C48 N32 B6 N36 -137(5) . . . . ?
C49 N33 N34 C51 -4(4) . . . . ?
C49 N33 N34 B6 178(4) . . . . ?
C49 C50 C51 N34 1(5) . . . . ?
C51 N34 B6 N32 -116(5) . . . . ?
C51 N34 B6 N36 123(5) . . . . ?
C52 N35 N36 C54 0(4) . . . . ?
C52 N35 N36 B6 -172(4) . . . . ?
C52 C53 C54 N36 4(5) . . . . ?
C54 N36 B6 N32 127(4) . . . . ?
C54 N36 B6 N34 -110(5) . . . . ?
C55 N37 N38 C57 2(4) . . . . ?
C55 N37 N38 B7 180(3) . . . . ?
C55 C56 C57 N38 3(5) . . . . ?
C57 N38 B7 N40 -120(5) . . . . ?
C57 N38 B7 N42 107(5) . . . . ?
C58 N39 N40 C60 -1(4) . . . . ?
C58 N39 N40 B7 180(4) . . . . ?
C58 C59 C60 N40 -2(4) . . . . ?
C60 N40 B7 N38 128(4) . . . . ?
C60 N40 B7 N42 -101(5) . . . . ?
C61 N41 N42 C63 -5(4) . . . . ?
C61 N41 N42 B7 174(3) . . . . ?
C61 C62 C63 N42 -1(5) . . . . ?
C63 N42 B7 N38 -109(5) . . . . ?
C63 N42 B7 N40 117(5) . . . . ?
C64 N43 N44 C66 2(4) . . . . ?
C64 N43 N44 B8 -179(4) . . . . ?
C64 C65 C66 N44 -1(5) . . . . ?
C66 N44 B8 N46 118(5) . . . . ?
C66 N44 B8 N48 -112(5) . . . . ?
C67 N45 N46 C69 -3(5) . . . . ?
C67 N45 N46 B8 177(4) . . . . ?
C67 C68 C69 N46 10(6) . . . . ?
C69 N46 B8 N44 -121(6) . . . . ?
C69 N46 B8 N48 113(6) . . . . ?
C70 N47 N48 C72 1(4) . . . . ?
C70 N47 N48 B8 -172(4) . . . . ?
C70 C71 C72 N48 6(5) . . . . ?
C72 N48 B8 N44 127(4) . . . . ?
C72 N48 B8 N46 -104(5) . . . . ?
C73 N49 N50 C75 4(5) . . . . ?
C73 N49 N50 B9 -170(4) . . . . ?
C73 C74 C75 N50 -8(5) . . . . ?
C75 N50 B9 N52 116(6) . . . . ?
C75 N50 B9 N54 -117(6) . . . . ?
C76 N51 N52 C78 -3(5) . . . . ?
C76 N51 N52 B9 -174(4) . . . . ?
C76 C77 C78 N52 -6(6) . . . . ?
C78 N52 B9 N50 -114(6) . . . . ?
C78 N52 B9 N54 114(6) . . . . ?
C79 N53 N54 C81 4(5) . . . . ?
C79 N53 N54 B9 -178(4) . . . . ?
C79 C80 C81 N54 1(6) . . . . ?
C81 N54 B9 N50 113(6) . . . . ?
C81 N54 B9 N52 -121(6) . . . . ?
C82 N55 N56 C84 4(4) . . . . ?
C82 N55 N56 B10 -174(3) . . . . ?
C82 C83 C84 N56 -3(5) . . . . ?
C84 N56 B10 N58 -113(4) . . . . ?
C84 N56 B10 N60 131(4) . . . . ?
C85 N57 N58 C87 -2(4) . . . . ?
C85 N57 N58 B10 -171(3) . . . . ?
C85 C86 C87 N58 -4(5) . . . . ?
C87 N58 B10 N56 131(4) . . . . ?
C87 N58 B10 N60 -107(4) . . . . ?
C88 N59 N60 C90 0(3) . . . . ?
C88 N59 N60 B10 170(3) . . . . ?
C88 C89 C90 N60 4(4) . . . . ?
C90 N60 B10 N56 -129(4) . . . . ?
C90 N60 B10 N58 112(4) . . . . ?
C91 N61 N62 C93 -3(5) . . . . ?
C91 N61 N62 B11 -174(4) . . . . ?
C91 C92 C93 N62 -7(5) . . . . ?
C93 N62 B11 N64 -120(4) . . . . ?
C93 N62 B11 N66 127(4) . . . . ?
C94 N63 N64 C96 -4(5) . . . . ?
C94 N63 N64 B11 167(4) . . . . ?
C94 C95 C96 N64 -4(7) . . . . ?
C96 N64 B11 N62 120(6) . . . . ?
C96 N64 B11 N66 -122(5) . . . . ?
C97 N65 N66 C99 -2(4) . . . . ?
C97 N65 N66 B11 -179(3) . . . . ?
C97 C98 C99 N66 -2(5) . . . . ?
C99 N66 B11 N62 -121(4) . . . . ?
C99 N66 B11 N64 116(4) . . . . ?
C100 N67 N68 C102 -1(4) . . . . ?
C100 N67 N68 B12 171(3) . . . . ?
C100 C101 C102 N68 3(5) . . . . ?
C102 N68 B12 N70 118(4) . . . . ?
C102 N68 B12 N72 -117(4) . . . . ?
C103 N69 N70 C105 -2(3) . . . . ?
C103 N69 N70 B12 173(3) . . . . ?
C103 C104 C105 N70 1(4) . . . . ?
C105 N70 B12 N68 -128(4) . . . . ?
C105 N70 B12 N72 112(4) . . . . ?
C106 N71 N72 C108 -4(4) . . . . ?
C106 N71 N72 B12 -170(3) . . . . ?
C106 C107 C108 N72 -1(5) . . . . ?
C108 N72 B12 N68 128(4) . . . . ?
C108 N72 B12 N70 -108(5) . . . . ?
B1 N2 C3 C2 -178(3) . . . . ?
B1 N4 C6 C5 -174(4) . . . . ?
B1 N6 C9 C8 173(4) . . . . ?
B2 N8 C12 C11 -174(4) . . . . ?
B2 N10 C15 C14 -172(4) . . . . ?
B2 N12 C18 C17 179(4) . . . . ?
B3 N14 C21 C20 -175(3) . . . . ?
B3 N16 C24 C23 177(4) . . . . ?
B3 N18 C27 C26 175(3) . . . . ?
B4 N20 C30 C29 -175(3) . . . . ?
B4 N22 C33 C32 -158(4) . . . . ?
B4 N24 C36 C35 166(3) . . . . ?
B5 N26 C39 C38 -173(4) . . . . ?
B5 N28 C42 C41 -173(3) . . . . ?
B5 N30 C45 C44 174(3) . . . . ?
B6 N32 C48 C47 -172(5) . . . . ?
B6 N34 C51 C50 180(4) . . . . ?
B6 N36 C54 C53 168(4) . . . . ?
B7 N38 C57 C56 180(4) . . . . ?
B7 N40 C60 C59 -179(4) . . . . ?
B7 N42 C63 C62 -175(4) . . . . ?
B8 N44 C66 C65 -179(4) . . . . ?
B8 N46 C69 C68 175(5) . . . . ?
B8 N48 C72 C71 167(5) . . . . ?
B9 N50 C75 C74 175(5) . . . . ?
B9 N52 C78 C77 175(5) . . . . ?
B9 N54 C81 C80 180(5) . . . . ?
B10 N56 C84 C83 177(4) . . . . ?
B10 N58 C87 C86 173(4) . . . . ?
B10 N60 C90 C89 -171(3) . . . . ?
B11 N62 C93 C92 178(4) . . . . ?
B11 N64 C96 C95 -165(5) . . . . ?
B11 N66 C99 C98 180(4) . . . . ?
B12 N68 C102 C101 -173(3) . . . . ?
B12 N70 C105 C104 -174(3) . . . . ?
B12 N72 C108 C107 167(4) . . . . ?
